data_7040615
loop_
_publ_author_name
'Marmier, Mathieu'
'Cecot, Giacomo'
'Vologzhanina, Anna V.'
'Bila, Jos\'e L'
'Zivkovic, Ivica'
'Ronnow, Henrik M.'
'Nafradi, Balint'
'Solari, Euro'
'Pattison, Philip'
'Scopelliti, Rosario'
'Severin, Kay'

_publ_section_title
;
 Dinuclear clathrochelate complexes with pendent cyano groups as
 metalloligands.
;
_journal_issue 39
_journal_name_full 'Dalton transactions (Cambridge, England : 2003)'
_journal_page_first 15507
_journal_page_last 15516
_journal_paper_doi 10.1039/c6dt02758j
_journal_volume 45
_journal_year 2016
_chemical_formula_moiety 'C118 H64 Ag3 B4 Co4 N22 O18, C6 H4 Cl2, C H3 O'
_chemical_formula_sum 'C125 H71 Ag3 B4 Cl2 Co4 N22 O19'
_chemical_formula_weight 2858.50
_chemical_name_systematic
;
 ?
;
_space_group_crystal_system orthorhombic
_space_group_IT_number 33
_space_group_name_Hall 'P 2c -2n'
_space_group_name_H-M_alt 'P n a 21'
_symmetry_space_group_name_Hall 'P 2c -2n'
_symmetry_space_group_name_H-M 'P n a 21'
_atom_sites_solution_hydrogens geom
_audit_creation_date 2016-04-15
_audit_creation_method
;
Olex2 1.2
(compiled 2016.02.19 svn.r3266 for OlexSys, GUI svn.r5155)
;
_audit_update_record
;
2016-05-20 deposited with the CCDC.
2016-08-26 downloaded from the CCDC.
;
_cell_angle_alpha 90
_cell_angle_beta 90
_cell_angle_gamma 90
_cell_formula_units_Z 4
_cell_length_a 40.6211(2)
_cell_length_b 14.72200(10)
_cell_length_c 34.9798(3)
_cell_measurement_reflns_used 37196
_cell_measurement_temperature 120(2)
_cell_measurement_theta_max 1.50
_cell_measurement_theta_min 22.75
_cell_volume 20918.8(3)
_computing_cell_refinement 'CrysAlisPro 1.171.38.41 (Rigaku Oxford Diffraction, 2015)'
_computing_data_collection 'CrysAlisPro 1.171.38.41 (Rigaku Oxford Diffraction, 2015)'
_computing_data_reduction 'CrysAlisPro 1.171.38.41 (Rigaku Oxford Diffraction, 2015)'
_computing_molecular_graphics 'Olex2 (Dolomanov et al., 2009)'
_computing_publication_material 'Olex2 (Dolomanov et al., 2009)'
_computing_structure_refinement 'SHELXL2014 (Sheldrick, 2015)'
_computing_structure_solution Sir2014
_diffrn_ambient_temperature 120.0
_diffrn_detector 'CCD plate'
_diffrn_measured_fraction_theta_full 0.680
_diffrn_measured_fraction_theta_max 0.829
_diffrn_measurement_device 'abstract diffractometer'
_diffrn_measurement_device_type 'dectris-CrysAlisPro-abstract goniometer imported dectris images'
_diffrn_measurement_method 'phi and omega scans'
_diffrn_radiation_monochromator synchrotron
_diffrn_radiation_probe x-ray
_diffrn_radiation_type synchrotron
_diffrn_radiation_wavelength 0.69710
_diffrn_reflns_av_unetI/netI 0.0223
_diffrn_reflns_Laue_measured_fraction_full 0.680
_diffrn_reflns_Laue_measured_fraction_max 0.829
_diffrn_reflns_limit_h_max 45
_diffrn_reflns_limit_h_min -43
_diffrn_reflns_limit_k_max 15
_diffrn_reflns_limit_k_min -11
_diffrn_reflns_limit_l_max 38
_diffrn_reflns_limit_l_min -38
_diffrn_reflns_number 89199
_diffrn_reflns_point_group_measured_fraction_full 0.680
_diffrn_reflns_point_group_measured_fraction_max 0.831
_diffrn_reflns_theta_full 24.725
_diffrn_reflns_theta_max 23.036
_diffrn_reflns_theta_min 1.507
_diffrn_source synchrotron
_exptl_absorpt_coefficient_mu 0.626
_exptl_absorpt_correction_T_max 1.000
_exptl_absorpt_correction_T_min 0.396
_exptl_absorpt_correction_type multi-scan
_exptl_absorpt_process_details
'CrysAlisPro 1.171.38.41 (Rigaku Oxford Diffraction, 2015) Empirical absorption correction using spherical harmonics, implemented in SCALE3 ABSPACK scaling algorithm.'
_exptl_crystal_colour 'orange clear'
_exptl_crystal_colour_primary 'orange clear'
_exptl_crystal_density_diffrn 0.908
_exptl_crystal_description needle
_exptl_crystal_F_000 5720
_exptl_crystal_size_max 0.5
_exptl_crystal_size_mid 0.03
_exptl_crystal_size_min 0.02
_refine_diff_density_max 0.950
_refine_diff_density_min -0.745
_refine_diff_density_rms 0.090
_refine_ls_abs_structure_details
;
 Refined as an inversion twin.
;
_refine_ls_abs_structure_Flack 0.31(3)
_refine_ls_extinction_coef 0.00062(5)
_refine_ls_extinction_expression Fc^*^=kFc[1+0.001xFc^2^\l^3^/sin(2\q)]^-1/4^
_refine_ls_extinction_method SHELXL
_refine_ls_goodness_of_fit_ref 1.065
_refine_ls_hydrogen_treatment constr
_refine_ls_matrix_type full
_refine_ls_number_parameters 1558
_refine_ls_number_reflns 25055
_refine_ls_number_restraints 397
_refine_ls_restrained_S_all 1.290
_refine_ls_R_factor_all 0.0947
_refine_ls_R_factor_gt 0.0877
_refine_ls_shift/su_max 0.013
_refine_ls_shift/su_mean 0.000
_refine_ls_structure_factor_coef Fsqd
_refine_ls_weighting_details 'w=1/[\s^2^(Fo^2^)+(0.0500P)^2^+100.0000P] where P=(Fo^2^+2Fc^2^)/3'
_refine_ls_weighting_scheme calc
_refine_ls_wR_factor_gt 0.2011
_refine_ls_wR_factor_ref 0.2042
_reflns_Friedel_coverage 0.965
_reflns_Friedel_fraction_full 0.681
_reflns_Friedel_fraction_max 0.832
_reflns_number_gt 21882
_reflns_number_total 25055
_reflns_threshold_expression 'I > 2\s(I)'
_cod_data_source_file c6dt02758j2.cif
_cod_data_source_block 13
_cod_depositor_comments
;Adding full bibliography for 7040612--7040615.cif.

 Adding full bibliography for 7040612--7040615.cif.
;
_cod_database_code 7040615
_shelxl_version_number 2014-3
_shelx_space_group_comment
;
The symmetry employed for this shelxl refinement is uniquely defined
by the following loop, which should always be used as a source of
symmetry information in preference to the above space-group names.
They are only intended as comments.
;
_oxdiff_exptl_absorpt_empirical_full_min 0.633
_oxdiff_exptl_absorpt_empirical_full_max 1.823
_oxdiff_exptl_absorpt_empirical_details
;
Empirical correction (ABSPACK) includes:
- Absorption correction using spherical harmonics
- Frame scaling
- B-factor correction
;
_olex2_refinement_description
;
1. Twinned data refinement
 Scales: 0.69(3) 0.31(3)
2. Fixed Uiso
 At 1.2 times of:
  All C(H) groups
 At 1.5 times of:
  All C(H,H,H) groups
3. Restrained distances
 O2S-C14S
 1.4 with sigma of 0.02
 O1S-C13S
 1.4 with sigma of 0.02
 O1S-Ag2 \\sim Ag2-O2S
 with sigma of 0.02
4. Uiso/Uaniso restraints and constraints
Uanis(Ag2) \\sim Ueq: with sigma of 0.002 and sigma for terminal atoms of 0.002
Uanis(C3S) \\sim Ueq, Uanis(C5S) \\sim Ueq, Uanis(C45) \\sim Ueq, Uanis(C66)
\\sim Ueq, Uanis(C74) \\sim Ueq, Uanis(N20) \\sim Ueq: with sigma of 0.006 and
sigma for terminal atoms of 0.006
Uanis(C11S) \\sim Ueq, Uanis(N21) \\sim Ueq, Uanis(C89) \\sim Ueq, Uanis(C59)
\\sim Ueq, Uanis(C8) \\sim Ueq: with sigma of 0.006 and sigma for terminal
atoms of 0.006
Uanis(C70) \\sim Ueq, Uanis(C73) \\sim Ueq, Uanis(C87) \\sim Ueq, Uanis(C88)
\\sim Ueq, Uanis(C1A) \\sim Ueq, Uanis(C48) \\sim Ueq: with sigma of 0.006 and
sigma for terminal atoms of 0.006
Uanis(C104) = Uanis(C106) = Uanis(C105) = Uanis(C107) = Uanis(C109) =
Uanis(C108)
Uanis(C53) = Uanis(C54) = Uanis(C55) = Uanis(C56) = Uanis(C57) = Uanis(C58) =
Uanis(C59)
5. Rigid body (RIGU) restrains
 C114, C115, C113, C116, N19
 with sigma for 1-2 distances of 0.004 and sigma for 1-3 distances of 0.004
 C2AA, C1A, C101, C100
 with sigma for 1-2 distances of 0.004 and sigma for 1-3 distances of 0.004
 C102, C103, C99, C1A, N22
 with sigma for 1-2 distances of 0.004 and sigma for 1-3 distances of 0.004
 C51, C50, C49, C46
 with sigma for 1-2 distances of 0.004 and sigma for 1-3 distances of 0.004
 C8S, C9S, C10S, C11S, C12S, C7S
 with sigma for 1-2 distances of 0.004 and sigma for 1-3 distances of 0.004
 C1S, C2S, C3S, C4S, C5S, C6S
 with sigma for 1-2 distances of 0.004 and sigma for 1-3 distances of 0.004
 C52, C46, C47, C48, C49, C50, N7
 with sigma for 1-2 distances of 0.004 and sigma for 1-3 distances of 0.004
 C26, C27, C28, C30, N10
 with sigma for 1-2 distances of 0.004 and sigma for 1-3 distances of 0.004
 C41, C42, C43, C45, N11
 with sigma for 1-2 distances of 0.004 and sigma for 1-3 distances of 0.004
 C69, C70, C71, C74, N20, C68
 with sigma for 1-2 distances of 0.004 and sigma for 1-3 distances of 0.004
 C56, C59, C57, C58, C55
 with sigma for 1-2 distances of 0.004 and sigma for 1-3 distances of 0.004
 C83, C84, C85, C78, C88
 with sigma for 1-2 distances of 0.004 and sigma for 1-3 distances of 0.004
 C47, C46, C51
 with sigma for 1-2 distances of 0.004 and sigma for 1-3 distances of 0.004
6. Others
 Fixed Sof: Cl3S(0.5) Cl4S(0.5) C11S(0.5) H11S(0.5) C12S(0.5) H12S(0.5)
 C7S(0.5) C8S(0.5) C9S(0.5) H9S(0.5) C10S(0.5) H10S(0.5) Cl1S(0.5) Cl2S(0.5)
 C3S(0.5) H3S(0.5) C2S(0.5) C1S(0.5) C6S(0.5) H6S(0.5) C5S(0.5) H5S(0.5)
 C4S(0.5) H4S(0.5) O1S(0.5) O2S(0.5) C13S(0.5) H13A(0.5) H13B(0.5) H13C(0.5)
 C14S(0.5) H14A(0.5) H14B(0.5) H14C(0.5)
 Fixed Uiso: C13S(0.1) C14S(0.1)
7.a Aromatic/amide H refined with riding coordinates:
 C3(H3), C5(H5), C7(H7), C8(H8), C10(H10), C11(H11), C13(H13), C14(H14),
 C18(H18), C20(H20), C22(H22), C23(H23), C25(H25), C29(H29), C28(H28), C26(H26),
  C33(H33), C35(H35), C37(H37), C38(H38), C40(H40), C41(H41), C43(H43),
 C44(H44), C51(H51), C50(H50), C48(H48), C47(H47), C54(H54), C55(H55), C57(H57),
  C58(H58), C62(H62), C64(H64), C66(H66), C67(H67), C69(H69), C70(H70),
 C72(H72), C73(H73), C77(H77), C79(H79), C81(H81), C82(H82), C84(H84), C85(H85),
  C87(H87), C88(H88), C92(H92), C94(H94), C96(H96), C97(H97), C99(H99),
 C100(H100), C1A(H1A), C2AA(H2AA), C104(H104), C105(H105), C107(H107),
 C108(H108), C111(H111), C112(H112), C114(H114), C115(H115), C11S(H11S),
 C12S(H12S), C9S(H9S), C10S(H10S), C3S(H3S), C6S(H6S), C5S(H5S), C4S(H4S)
7.b Fitted hexagon refined as free rotating group:
 C25(C24,C29,C28,C27,C26), C51(C50,C49,C48,C47,C46), C103(C104,C105,C106,C107,
 C108), C11S(C12S,C7S,C8S,C9S,C10S), C3S(C2S,C1S,C6S,C5S,C4S)
7.c Idealised Me refined as rotating group:
 C13S(H13A,H13B,H13C), C14S(H14A,H14B,H14C)
;
_olex2_submission_special_instructions 'No special instructions were received'

loop_
_space_group_symop_operation_xyz
'x, y, z'
'-x, -y, z+1/2'
'x+1/2, -y+1/2, z'
'-x+1/2, y+1/2, z+1/2'

loop_
_atom_site_label
_atom_site_type_symbol
_atom_site_fract_x
_atom_site_fract_y
_atom_site_fract_z
_atom_site_U_iso_or_equiv
_atom_site_adp_type
_atom_site_occupancy
_atom_site_site_symmetry_order
_atom_site_calc_flag
_atom_site_refinement_flags_posn
_atom_site_refinement_flags_adp
_atom_site_refinement_flags_occupancy
Ag1 Ag 0.15723(5) -0.28706(17) -0.87041(6) 0.1699(11) Uani 1 1 d . . .
Ag2 Ag -0.12844(8) -1.0101(2) -1.20573(10) 0.2670(16) Uani 1 1 d D U .
Ag3 Ag -0.07017(5) -2.17738(15) -1.01361(6) 0.1543(9) Uani 1 1 d . . .
Co1 Co 0.12599(4) -0.29201(14) -1.28426(7) 0.0733(6) Uani 1 1 d . . .
Co2 Co 0.07614(4) -0.43454(14) -1.26981(7) 0.0723(6) Uani 1 1 d . . .
Co3 Co -0.33184(4) -1.56327(14) -1.11355(7) 0.0711(6) Uani 1 1 d . . .
Co4 Co -0.38070(4) -1.70819(13) -1.09630(7) 0.0680(6) Uani 1 1 d . . .
O1 O 0.1453(2) -0.1057(7) -1.3123(4) 0.095(4) Uani 1 1 d . . .
O2 O 0.0746(2) -0.3010(7) -1.2870(3) 0.080(3) Uani 1 1 d . . .
O3 O 0.0057(2) -0.4984(7) -1.2622(4) 0.096(4) Uani 1 1 d . . .
N22 N -0.1216(5) -2.1505(19) -1.0384(9) 0.221(13) Uani 1 1 d . U .
O4 O 0.1885(3) -0.2231(7) -1.3206(4) 0.101(4) Uani 1 1 d . . .
O5 O 0.1153(2) -0.4181(7) -1.3075(4) 0.083(3) Uani 1 1 d . . .
O6 O 0.0435(2) -0.6122(7) -1.2881(4) 0.088(3) Uani 1 1 d . . .
O7 O 0.1788(2) -0.1595(7) -1.2580(4) 0.086(3) Uani 1 1 d . . .
O8 O 0.1129(2) -0.3715(7) -1.2376(4) 0.075(3) Uani 1 1 d . . .
O9 O 0.0444(2) -0.5736(7) -1.2190(4) 0.086(3) Uani 1 1 d . . .
O10 O -0.3024(3) -1.3785(8) -1.1015(4) 0.112(5) Uani 1 1 d . . .
O11 O -0.3713(2) -1.5785(7) -1.0752(3) 0.075(3) Uani 1 1 d . . .
O12 O -0.4409(2) -1.7786(6) -1.0541(3) 0.074(3) Uani 1 1 d . . .
O13 O -0.3003(2) -1.4302(7) -1.1663(4) 0.091(4) Uani 1 1 d . . .
O14 O -0.3681(2) -1.6361(7) -1.1449(3) 0.072(3) Uani 1 1 d . . .
O15 O -0.4331(2) -1.8411(7) -1.1190(4) 0.081(3) Uani 1 1 d . . .
O16 O -0.2623(2) -1.4922(7) -1.1199(4) 0.093(4) Uani 1 1 d . . .
O17 O -0.3293(2) -1.6959(7) -1.0922(4) 0.080(3) Uani 1 1 d . . .
O18 O -0.3990(2) -1.8927(6) -1.0676(3) 0.076(3) Uani 1 1 d . . .
N1 N 0.1191(3) -0.1629(9) -1.3053(4) 0.081(4) Uani 1 1 d . . .
N2 N 0.0241(2) -0.4250(8) -1.2718(5) 0.092(5) Uani 1 1 d . . .
N3 N 0.1663(3) -0.2977(10) -1.3201(5) 0.084(4) Uani 1 1 d . . .
N4 N 0.0708(3) -0.5555(9) -1.2977(4) 0.078(4) Uani 1 1 d . . .
N5 N 0.1575(3) -0.2326(9) -1.2450(6) 0.091(5) Uani 1 1 d . . .
N6 N 0.0679(3) -0.5053(8) -1.2195(4) 0.067(3) Uani 1 1 d . . .
N7 N 0.2969(5) 0.1814(15) -1.3398(7) 0.175(10) Uani 1 1 d . U .
N8 N -0.0891(4) -0.9245(12) -1.2200(7) 0.152(8) Uani 1 1 d . . .
N9 N -0.1241(4) 0.1735(13) -1.3646(6) 0.133(7) Uani 1 1 d . . .
N10 N 0.2615(4) -0.9246(17) -1.4607(9) 0.195(12) Uani 1 1 d . U .
N11 N 0.1632(5) -0.3352(16) -0.9300(6) 0.153(9) Uani 1 1 d . U .
N12 N -0.3249(3) -1.4995(9) -1.1639(5) 0.083(4) Uani 1 1 d . . .
N13 N -0.4137(2) -1.7722(8) -1.1338(4) 0.065(3) Uani 1 1 d . . .
N14 N -0.3286(3) -1.4336(9) -1.0892(5) 0.084(4) Uani 1 1 d . . .
N15 N -0.4200(3) -1.7039(10) -1.0579(4) 0.074(4) Uani 1 1 d . . .
N16 N -0.2804(3) -1.5699(9) -1.1106(4) 0.075(4) Uani 1 1 d . . .
N17 N -0.3712(2) -1.8349(7) -1.0761(4) 0.072(4) Uani 1 1 d . . .
N18 N -0.1630(7) -1.0896(19) -1.1742(9) 0.242(16) Uani 1 1 d . . .
N19 N -0.5384(3) -2.2107(11) -1.0293(5) 0.107(5) Uani 1 1 d . U .
N20 N -0.4992(7) -1.1156(19) -0.8737(8) 0.189(9) Uani 1 1 d . U .
N21 N -0.4311(5) -1.6576(15) -1.4539(7) 0.143(7) Uani 1 1 d . U .
C1 C 0.0510(3) -0.2436(11) -1.2977(5) 0.078(5) Uani 1 1 d . . .
C2 C 0.0581(3) -0.1551(10) -1.3111(5) 0.073(5) Uani 1 1 d . . .
C3 C 0.0328(4) -0.0927(11) -1.3215(6) 0.090(6) Uani 1 1 d . . .
H3 H 0.0383 -0.0324 -1.3306 0.108 Uiso 1 1 calc R . .
C4 C 0.0001(4) -0.1196(12) -1.3185(5) 0.083(5) Uani 1 1 d . . .
C5 C -0.0066(3) -0.2065(11) -1.3045(6) 0.090(6) Uani 1 1 d . . .
H5 H -0.0295 -0.2248 -1.3021 0.108 Uiso 1 1 calc R . .
C6 C 0.0163(3) -0.2651(10) -1.2946(5) 0.079(5) Uani 1 1 d . . .
C7 C 0.0923(4) -0.1225(11) -1.3129(6) 0.087(5) Uani 1 1 d . . .
H7 H 0.0948 -0.0601 -1.3213 0.104 Uiso 1 1 calc R . .
C8 C 0.0054(4) -0.3515(11) -1.2810(5) 0.075(4) Uani 1 1 d . U .
H8 H -0.0182 -0.3585 -1.2779 0.090 Uiso 1 1 calc R . .
C9 C -0.0260(3) -0.0546(12) -1.3283(6) 0.090(6) Uani 1 1 d . . .
C10 C -0.0222(3) 0.0072(11) -1.3561(6) 0.087(6) Uani 1 1 d . . .
H10 H -0.0014 0.0106 -1.3696 0.105 Uiso 1 1 calc R . .
C11 C -0.0484(4) 0.0685(12) -1.3663(6) 0.101(6) Uani 1 1 d . . .
H11 H -0.0460 0.1107 -1.3874 0.121 Uiso 1 1 calc R . .
C12 C -0.0775(4) 0.0651(14) -1.3447(6) 0.094(6) Uani 1 1 d . . .
C13 C -0.0827(4) 0.0073(13) -1.3160(6) 0.098(6) Uani 1 1 d . . .
H13 H -0.1034 0.0076 -1.3021 0.118 Uiso 1 1 calc R . .
C14 C -0.0566(5) -0.0565(13) -1.3061(6) 0.107(6) Uani 1 1 d . . .
H14 H -0.0594 -0.0993 -1.2853 0.128 Uiso 1 1 calc R . .
C15 C -0.1037(4) 0.1255(14) -1.3547(6) 0.105(7) Uani 1 1 d . . .
C16 C 0.1304(4) -0.4727(11) -1.3307(5) 0.078(5) Uani 1 1 d . . .
C17 C 0.1187(3) -0.5611(12) -1.3384(5) 0.078(5) Uani 1 1 d . . .
C18 C 0.1364(4) -0.6244(12) -1.3595(6) 0.099(6) Uani 1 1 d . . .
H18 H 0.1275 -0.6849 -1.3636 0.119 Uiso 1 1 calc R . .
C19 C 0.1682(3) -0.5995(14) -1.3757(6) 0.094(6) Uani 1 1 d . . .
C20 C 0.1794(3) -0.5133(13) -1.3683(6) 0.096(6) Uani 1 1 d . . .
H20 H 0.2008 -0.4971 -1.3787 0.115 Uiso 1 1 calc R . .
C21 C 0.1629(3) -0.4467(12) -1.3472(6) 0.080(5) Uani 1 1 d . . .
C22 C 0.1774(4) -0.3631(13) -1.3422(6) 0.097(6) Uani 1 1 d . . .
H22 H 0.1975 -0.3514 -1.3562 0.116 Uiso 1 1 calc R . .
C23 C 0.0894(4) -0.6023(14) -1.3231(6) 0.107(7) Uani 1 1 d . . .
H23 H 0.0831 -0.6631 -1.3309 0.128 Uiso 1 1 calc R . .
C25 C 0.1733(2) -0.7402(10) -1.4171(5) 0.164(13) Uani 1 1 d . . .
H25 H 0.1495 -0.7430 -1.4186 0.197 Uiso 1 1 calc R . .
C24 C 0.1884(3) -0.6713(9) -1.3963(5) 0.116(8) Uani 1 1 d G . .
C29 C 0.2226(3) -0.6672(9) -1.3942(4) 0.124(8) Uani 1 1 d G . .
H29 H 0.2331 -0.6192 -1.3797 0.149 Uiso 1 1 calc R . .
C28 C 0.2416(2) -0.7320(10) -1.4128(5) 0.149(10) Uani 1 1 d G U .
H28 H 0.2654 -0.7292 -1.4113 0.178 Uiso 1 1 calc R . .
C27 C 0.2265(3) -0.8009(9) -1.4336(5) 0.143(9) Uani 1 1 d G U .
C26 C 0.1924(3) -0.8050(10) -1.4357(5) 0.172(12) Uani 1 1 d G U .
H26 H 0.1818 -0.8530 -1.4502 0.207 Uiso 1 1 calc R . .
C30 C 0.2486(5) -0.8770(19) -1.4439(10) 0.174(12) Uani 1 1 d . U .
C31 C 0.1199(3) -0.3719(9) -1.2010(6) 0.065(4) Uani 1 1 d . . .
C32 C 0.1441(3) -0.3093(11) -1.1854(5) 0.073(4) Uani 1 1 d . . .
C33 C 0.1516(3) -0.3114(10) -1.1470(6) 0.074(5) Uani 1 1 d . . .
H33 H 0.1684 -0.2703 -1.1376 0.089 Uiso 1 1 calc R . .
C34 C 0.1366(4) -0.3684(10) -1.1211(6) 0.088(6) Uani 1 1 d . . .
C35 C 0.1130(3) -0.4282(11) -1.1365(6) 0.087(6) Uani 1 1 d . . .
H35 H 0.1017 -0.4689 -1.1190 0.105 Uiso 1 1 calc R . .
C36 C 0.1047(4) -0.4327(11) -1.1755(5) 0.075(5) Uani 1 1 d . . .
C37 C 0.1619(3) -0.2463(12) -1.2071(6) 0.078(5) Uani 1 1 d . . .
H37 H 0.1785 -0.2102 -1.1941 0.093 Uiso 1 1 calc R . .
C38 C 0.0802(3) -0.5006(9) -1.1861(5) 0.066(4) Uani 1 1 d . . .
H38 H 0.0730 -0.5439 -1.1669 0.079 Uiso 1 1 calc R . .
C39 C 0.1434(4) -0.3710(11) -1.0800(6) 0.082(5) Uani 1 1 d . . .
C40 C 0.1758(4) -0.3490(11) -1.0671(7) 0.093(6) Uani 1 1 d . . .
H40 H 0.1933 -0.3361 -1.0852 0.111 Uiso 1 1 calc R . .
C41 C 0.1822(5) -0.3463(12) -1.0258(6) 0.099(5) Uani 1 1 d . U .
H41 H 0.2045 -0.3365 -1.0168 0.119 Uiso 1 1 calc R . .
C42 C 0.1583(5) -0.3569(13) -1.0008(7) 0.108(5) Uani 1 1 d . U .
C43 C 0.1237(5) -0.3820(11) -1.0154(7) 0.100(6) Uani 1 1 d . U .
H43 H 0.1059 -0.3952 -0.9979 0.120 Uiso 1 1 calc R . .
C44 C 0.1192(5) -0.3850(12) -1.0545(6) 0.089(5) Uani 1 1 d . . .
H44 H 0.0973 -0.3981 -1.0641 0.106 Uiso 1 1 calc R . .
C45 C 0.1630(6) -0.3481(17) -0.9627(8) 0.125(7) Uani 1 1 d . U .
C51 C 0.2263(3) -0.0380(9) -1.2791(3) 0.109(6) Uani 1 1 d . U .
H51 H 0.2251 -0.0654 -1.2539 0.131 Uiso 1 1 calc R . .
C50 C 0.2498(3) 0.0284(9) -1.2867(4) 0.119(6) Uani 1 1 d G U .
H50 H 0.2649 0.0473 -1.2668 0.142 Uiso 1 1 calc R . .
C49 C 0.2515(3) 0.0676(9) -1.3228(4) 0.117(7) Uani 1 1 d G U .
C48 C 0.2298(4) 0.0406(10) -1.3513(3) 0.132(6) Uani 1 1 d G U .
H48 H 0.2310 0.0680 -1.3765 0.159 Uiso 1 1 calc R . .
C47 C 0.2063(3) -0.0258(10) -1.3437(3) 0.158(11) Uani 1 1 d G U .
H47 H 0.1911 -0.0447 -1.3636 0.190 Uiso 1 1 calc R . .
C46 C 0.2046(2) -0.0650(7) -1.3076(4) 0.085(4) Uani 1 1 d G U .
C52 C 0.2768(5) 0.1292(16) -1.3333(7) 0.135(8) Uani 1 1 d . U .
C53 C -0.0009(5) -0.6605(14) -1.2447(6) 0.103(2) Uani 1 1 d . . .
C54 C -0.0133(4) -0.7162(12) -1.2734(6) 0.103(2) Uani 1 1 d . . .
H54 H -0.0047 -0.7056 -1.2989 0.124 Uiso 1 1 calc R . .
C55 C -0.0373(4) -0.7876(12) -1.2698(6) 0.103(2) Uani 1 1 d . U .
H55 H -0.0457 -0.8219 -1.2914 0.124 Uiso 1 1 calc R . .
C56 C -0.0472(5) -0.8023(14) -1.2332(6) 0.103(2) Uani 1 1 d . U .
C57 C -0.0362(4) -0.7541(13) -1.2067(6) 0.103(2) Uani 1 1 d . U .
H57 H -0.0447 -0.7664 -1.1812 0.124 Uiso 1 1 calc R . .
C58 C -0.0120(4) -0.6810(13) -1.2101(6) 0.103(2) Uani 1 1 d . U .
H58 H -0.0043 -0.6484 -1.1877 0.124 Uiso 1 1 calc R . .
C59 C -0.0715(5) -0.8672(14) -1.2270(6) 0.103(2) Uani 1 1 d . U .
C60 C -0.3865(3) -1.5202(11) -1.0516(5) 0.074(5) Uani 1 1 d . . .
C61 C -0.3745(4) -1.4346(12) -1.0452(5) 0.080(5) Uani 1 1 d . . .
C62 C -0.3913(3) -1.3750(10) -1.0187(5) 0.081(5) Uani 1 1 d . . .
H62 H -0.3825 -1.3148 -1.0140 0.097 Uiso 1 1 calc R . .
C63 C -0.4198(3) -1.4025(11) -0.9999(5) 0.074(5) Uani 1 1 d . . .
C64 C -0.4319(3) -1.4868(10) -1.0099(6) 0.082(5) Uani 1 1 d . . .
H64 H -0.4532 -1.5047 -0.9999 0.099 Uiso 1 1 calc R . .
C65 C -0.4155(3) -1.5471(11) -1.0334(5) 0.077(5) Uani 1 1 d . . .
C66 C -0.3450(4) -1.3972(12) -1.0639(5) 0.073(4) Uani 1 1 d . U .
H66 H -0.3376 -1.3379 -1.0554 0.088 Uiso 1 1 calc R . .
C67 C -0.4308(3) -1.6404(11) -1.0387(6) 0.079(5) Uani 1 1 d . . .
H67 H -0.4514 -1.6512 -1.0255 0.095 Uiso 1 1 calc R . .
C68 C -0.4359(3) -1.3371(10) -0.9745(5) 0.069(4) Uani 1 1 d . U .
C69 C -0.4198(4) -1.2824(12) -0.9529(5) 0.088(5) Uani 1 1 d . U .
H69 H -0.3960 -1.2811 -0.9554 0.106 Uiso 1 1 calc R . .
C70 C -0.4341(5) -1.2245(14) -0.9258(6) 0.106(5) Uani 1 1 d . U .
H70 H -0.4208 -1.1882 -0.9085 0.127 Uiso 1 1 calc R . .
C71 C -0.4666(6) -1.2218(15) -0.9248(7) 0.112(6) Uani 1 1 d . U .
C72 C -0.4857(5) -1.2705(13) -0.9471(7) 0.106(6) Uani 1 1 d . . .
H72 H -0.5094 -1.2656 -0.9450 0.127 Uiso 1 1 calc R . .
C73 C -0.4715(5) -1.3302(15) -0.9742(6) 0.106(6) Uani 1 1 d . U .
H73 H -0.4850 -1.3650 -0.9917 0.127 Uiso 1 1 calc R . .
C74 C -0.4856(7) -1.162(2) -0.8953(9) 0.155(8) Uani 1 1 d . U .
C75 C -0.3776(3) -1.6359(10) -1.1826(5) 0.068(4) Uani 1 1 d . . .
C76 C -0.3634(3) -1.5731(8) -1.2075(5) 0.057(4) Uani 1 1 d . . .
C77 C -0.3734(3) -1.5758(10) -1.2470(5) 0.066(4) Uani 1 1 d . . .
H77 H -0.3636 -1.5328 -1.2647 0.079 Uiso 1 1 calc R . .
C78 C -0.3955(4) -1.6349(10) -1.2604(5) 0.070(4) Uani 1 1 d . U .
C79 C -0.4099(3) -1.6951(11) -1.2303(5) 0.075(5) Uani 1 1 d . . .
H79 H -0.4260 -1.7397 -1.2385 0.090 Uiso 1 1 calc R . .
C80 C -0.4024(3) -1.6926(9) -1.1927(5) 0.059(4) Uani 1 1 d . . .
C81 C -0.3371(3) -1.5107(11) -1.1972(6) 0.080(5) Uani 1 1 d . . .
H81 H -0.3278 -1.4741 -1.2177 0.095 Uiso 1 1 calc R . .
C82 C -0.4187(3) -1.7597(9) -1.1695(5) 0.062(4) Uani 1 1 d . . .
H82 H -0.4347 -1.7985 -1.1819 0.075 Uiso 1 1 calc R . .
C83 C -0.4040(4) -1.6382(10) -1.2994(5) 0.071(4) Uani 1 1 d . U .
C84 C -0.3811(4) -1.6185(12) -1.3275(6) 0.090(5) Uani 1 1 d . U .
H84 H -0.3590 -1.6025 -1.3195 0.108 Uiso 1 1 calc R . .
C85 C -0.3880(4) -1.6204(11) -1.3676(6) 0.086(5) Uani 1 1 d . U .
H85 H -0.3717 -1.6042 -1.3867 0.104 Uiso 1 1 calc R . .
C86 C -0.4202(5) -1.6474(11) -1.3774(6) 0.100(6) Uani 1 1 d . . .
C87 C -0.4451(4) -1.6676(11) -1.3514(5) 0.081(5) Uani 1 1 d . U .
H87 H -0.4670 -1.6834 -1.3603 0.097 Uiso 1 1 calc R . .
C88 C -0.4381(4) -1.6646(11) -1.3132(5) 0.076(4) Uani 1 1 d . U .
H88 H -0.4551 -1.6794 -1.2948 0.091 Uiso 1 1 calc R . .
C89 C -0.4250(5) -1.6547(16) -1.4197(7) 0.114(7) Uani 1 1 d . U .
C90 C -0.3061(4) -1.7531(13) -1.0862(5) 0.086(5) Uani 1 1 d . . .
C91 C -0.2718(3) -1.7272(13) -1.0935(6) 0.091(6) Uani 1 1 d . . .
C92 C -0.2472(4) -1.7938(13) -1.0856(7) 0.108(7) Uani 1 1 d . . .
H92 H -0.2244 -1.7746 -1.0880 0.130 Uiso 1 1 calc R . .
C93 C -0.2523(3) -1.8799(12) -1.0751(6) 0.091(6) Uani 1 1 d . . .
C94 C -0.2866(3) -1.9005(11) -1.0688(5) 0.075(5) Uani 1 1 d . . .
H94 H -0.2922 -1.9612 -1.0601 0.089 Uiso 1 1 calc R . .
C95 C -0.3110(3) -1.8424(12) -1.0741(6) 0.087(6) Uani 1 1 d . . .
C96 C -0.2622(3) -1.6350(10) -1.1030(6) 0.085(6) Uani 1 1 d . . .
H96 H -0.2387 -1.6229 -1.1034 0.102 Uiso 1 1 calc R . .
C97 C -0.3439(3) -1.8817(11) -1.0685(5) 0.078(5) Uani 1 1 d . . .
H97 H -0.3458 -1.9434 -1.0590 0.093 Uiso 1 1 calc R . .
C98 C -0.2251(4) -1.9442(12) -1.0688(6) 0.088(5) Uani 1 1 d . . .
C99 C -0.1972(4) -1.9349(17) -1.0889(8) 0.141(9) Uani 1 1 d . U .
H99 H -0.1962 -1.8882 -1.1084 0.169 Uiso 1 1 calc R . .
C100 C -0.1686(5) -1.9918(16) -1.0827(7) 0.126(7) Uani 1 1 d . U .
H100 H -0.1486 -1.9821 -1.0972 0.152 Uiso 1 1 calc R . .
C101 C -0.1704(5) -2.0554(17) -1.0575(7) 0.128(8) Uani 1 1 d . U .
C102 C -0.1433(6) -2.1100(19) -1.0498(12) 0.207(15) Uani 1 1 d . U .
C1A C -0.2000(5) -2.0711(16) -1.0369(7) 0.125(6) Uani 1 1 d . U .
H1A H -0.2015 -2.1195 -1.0182 0.150 Uiso 1 1 calc R . .
C2AA C -0.2279(5) -2.0127(17) -1.0447(7) 0.130(8) Uani 1 1 d . U .
H2AA H -0.2488 -2.0241 -1.0321 0.156 Uiso 1 1 calc R . .
C103 C -0.2554(3) -1.3336(8) -1.1420(4) 0.095(6) Uani 1 1 d . U .
C104 C -0.2445(4) -1.2733(10) -1.1142(3) 0.160(5) Uani 1 1 d G . .
H104 H -0.2523 -1.2788 -1.0881 0.192 Uiso 1 1 calc R . .
C105 C -0.2223(4) -1.2051(11) -1.1237(4) 0.160(5) Uani 1 1 d G . .
H105 H -0.2147 -1.1630 -1.1043 0.192 Uiso 1 1 calc R . .
C106 C -0.2111(4) -1.1972(10) -1.1611(4) 0.160(5) Uani 1 1 d G . .
C107 C -0.2220(4) -1.2575(11) -1.1889(3) 0.160(5) Uani 1 1 d G . .
H107 H -0.2142 -1.2519 -1.2150 0.192 Uiso 1 1 calc R . .
C108 C -0.2442(3) -1.3257(10) -1.1793(4) 0.160(5) Uani 1 1 d G . .
H108 H -0.2518 -1.3677 -1.1988 0.192 Uiso 1 1 calc R . .
C109 C -0.1841(6) -1.1422(18) -1.1687(8) 0.160(5) Uani 1 1 d . . .
C110 C -0.4570(3) -1.9390(11) -1.0676(5) 0.080(5) Uani 1 1 d . . .
C111 C -0.4553(4) -1.9830(13) -1.0323(6) 0.097(6) Uani 1 1 d . . .
H111 H -0.4393 -1.9637 -1.0135 0.116 Uiso 1 1 calc R . .
C112 C -0.4756(4) -2.0513(13) -1.0245(6) 0.104(6) Uani 1 1 d . . .
H112 H -0.4727 -2.0833 -1.0004 0.124 Uiso 1 1 calc R . .
C113 C -0.4987(4) -2.0773(11) -1.0470(6) 0.087(5) Uani 1 1 d . U .
C114 C -0.5006(4) -2.0388(11) -1.0829(6) 0.091(5) Uani 1 1 d . U .
H114 H -0.5172 -2.0607 -1.1006 0.109 Uiso 1 1 calc R . .
C115 C -0.4799(3) -1.9707(11) -1.0944(6) 0.089(5) Uani 1 1 d . U .
H115 H -0.4810 -1.9455 -1.1200 0.107 Uiso 1 1 calc R . .
C116 C -0.5213(4) -2.1531(13) -1.0360(6) 0.103(6) Uani 1 1 d . U .
B1 B 0.1780(4) -0.1440(14) -1.2966(7) 0.075(5) Uani 1 1 d . . .
B2 B 0.0247(4) -0.5813(13) -1.2521(7) 0.083(6) Uani 1 1 d . . .
B3 B -0.2814(4) -1.4151(13) -1.1308(6) 0.072(5) Uani 1 1 d . . .
B4 B -0.4303(4) -1.8610(12) -1.0773(6) 0.066(5) Uani 1 1 d . . .
Cl3S Cl -0.3369(2) -1.8905(10) -1.1654(4) 0.145(5) Uani 0.5 1 d . . P
Cl4S Cl -0.2721(3) -2.0202(7) -1.1600(3) 0.124(4) Uani 0.5 1 d . . P
C11S C -0.2683(5) -1.7199(10) -1.1960(5) 0.076(7) Uani 0.5 1 d . U P
H11S H -0.2672 -1.6567 -1.2038 0.091 Uiso 0.5 1 calc R . P
C12S C -0.2981(4) -1.7562(12) -1.1837(5) 0.068(6) Uani 0.5 1 d G U P
H12S H -0.3176 -1.7184 -1.1828 0.082 Uiso 0.5 1 calc R . P
C7S C -0.2998(4) -1.8467(13) -1.1725(5) 0.059(6) Uani 0.5 1 d G U P
C8S C -0.2718(5) -1.9008(10) -1.1737(6) 0.077(7) Uani 0.5 1 d G U P
C9S C -0.2420(4) -1.8645(13) -1.1861(6) 0.091(9) Uani 0.5 1 d G U P
H9S H -0.2225 -1.9022 -1.1869 0.109 Uiso 0.5 1 calc R . P
C10S C -0.2403(4) -1.7740(14) -1.1972(6) 0.090(9) Uani 0.5 1 d G U P
H10S H -0.2196 -1.7486 -1.2059 0.108 Uiso 0.5 1 calc R . P
Cl1S Cl -0.3564(3) -1.8472(10) -1.2550(4) 0.143(5) Uani 0.5 1 d . . P
Cl2S Cl -0.3008(3) -1.7436(8) -1.2960(3) 0.121(4) Uani 0.5 1 d . . P
C3S C -0.2675(5) -1.9021(16) -1.2890(7) 0.104(9) Uani 0.5 1 d . U P
H3S H -0.2497 -1.8700 -1.3015 0.124 Uiso 0.5 1 calc R . P
C2S C -0.2967(6) -1.8569(11) -1.2805(6) 0.091(8) Uani 0.5 1 d G U P
C1S C -0.3222(4) -1.9029(14) -1.2625(6) 0.072(6) Uani 0.5 1 d G U P
C6S C -0.3187(4) -1.9941(14) -1.2531(5) 0.075(7) Uani 0.5 1 d G U P
H6S H -0.3365 -2.0262 -1.2406 0.090 Uiso 0.5 1 calc R . P
C5S C -0.2896(5) -2.0393(12) -1.2617(6) 0.090(8) Uani 0.5 1 d G U P
H5S H -0.2871 -2.1030 -1.2551 0.108 Uiso 0.5 1 calc R . P
C4S C -0.2640(4) -1.9933(16) -1.2796(7) 0.110(11) Uani 0.5 1 d G U P
H4S H -0.2437 -2.0248 -1.2856 0.132 Uiso 0.5 1 calc R . P
O1S O -0.1070(4) -1.2365(11) -1.2400(5) 0.057(4) Uiso 0.5 1 d D . P
O2S O -0.1422(6) -0.7806(14) -1.1599(6) 0.092(6) Uiso 0.5 1 d D . P
C13S C -0.0906(8) -1.280(2) -1.2654(9) 0.100 Uiso 0.5 1 d D . P
H13A H -0.0976 -1.2599 -1.2909 0.150 Uiso 0.5 1 calc GR . P
H13B H -0.0945 -1.3450 -1.2627 0.150 Uiso 0.5 1 calc GR . P
H13C H -0.0670 -1.2669 -1.2622 0.150 Uiso 0.5 1 calc GR . P
C14S C -0.1614(8) -0.718(2) -1.1434(10) 0.100 Uiso 0.5 1 d D . P
H14A H -0.1599 -0.6611 -1.1577 0.150 Uiso 0.5 1 calc GR . P
H14B H -0.1540 -0.7081 -1.1170 0.150 Uiso 0.5 1 calc GR . P
H14C H -0.1842 -0.7396 -1.1433 0.150 Uiso 0.5 1 calc GR . P

loop_
_atom_site_aniso_label
_atom_site_aniso_U_11
_atom_site_aniso_U_22
_atom_site_aniso_U_33
_atom_site_aniso_U_23
_atom_site_aniso_U_13
_atom_site_aniso_U_12
Ag1 0.1250(14) 0.216(2) 0.1687(18) -0.0387(17) -0.0347(13) 0.1173(16)
Ag2 0.227(2) 0.280(2) 0.294(3) 0.0234(19) 0.0512(18) -0.2031(19)
Ag3 0.1305(14) 0.1732(19) 0.1594(16) -0.0372(14) -0.0207(12) 0.1151(14)
Co1 0.0378(9) 0.0500(14) 0.1321(18) 0.0023(12) 0.0051(10) -0.0108(8)
Co2 0.0358(9) 0.0495(14) 0.1315(18) 0.0080(12) 0.0065(10) -0.0067(8)
Co3 0.0354(9) 0.0493(14) 0.1286(17) 0.0006(12) 0.0057(10) -0.0126(8)
Co4 0.0362(9) 0.0416(14) 0.1261(17) 0.0014(12) 0.0053(10) -0.0101(8)
O1 0.041(5) 0.071(8) 0.173(11) 0.021(8) -0.006(6) -0.028(5)
O2 0.032(4) 0.078(8) 0.131(9) 0.005(7) -0.002(5) -0.028(5)
O3 0.034(5) 0.040(7) 0.214(13) 0.029(7) 0.003(6) -0.017(4)
N22 0.144(18) 0.22(3) 0.30(3) -0.05(2) -0.057(19) 0.131(19)
O4 0.081(7) 0.047(8) 0.175(12) -0.016(8) 0.047(8) -0.045(6)
O5 0.062(6) 0.055(8) 0.132(9) 0.002(7) 0.021(6) -0.022(5)
O6 0.053(5) 0.061(7) 0.148(10) 0.000(7) 0.031(6) -0.022(5)
O7 0.060(6) 0.057(8) 0.142(11) 0.010(7) 0.012(6) -0.034(5)
O8 0.049(5) 0.054(7) 0.121(9) 0.003(6) -0.006(6) -0.006(5)
O9 0.063(6) 0.060(8) 0.135(10) 0.016(6) -0.006(6) -0.019(5)
O10 0.101(8) 0.064(8) 0.172(12) -0.012(8) 0.040(9) -0.061(7)
O11 0.040(5) 0.050(7) 0.136(9) -0.019(6) 0.015(5) -0.007(5)
O12 0.044(5) 0.037(7) 0.141(9) -0.003(6) 0.014(5) -0.020(4)
O13 0.055(6) 0.062(8) 0.157(11) 0.013(7) 0.012(7) -0.021(5)
O14 0.049(5) 0.048(7) 0.120(9) 0.005(6) 0.013(6) -0.009(4)
O15 0.042(5) 0.065(8) 0.135(10) 0.000(7) 0.003(6) -0.029(5)
O16 0.048(5) 0.051(8) 0.181(12) 0.017(7) 0.003(6) -0.024(5)
O17 0.033(5) 0.058(7) 0.149(10) 0.005(7) 0.005(5) -0.001(5)
O18 0.049(5) 0.039(7) 0.141(9) 0.003(6) 0.015(5) -0.016(4)
N1 0.051(7) 0.040(9) 0.151(13) 0.028(8) -0.005(7) -0.007(6)
N2 0.031(5) 0.042(9) 0.203(16) -0.001(9) 0.002(8) -0.003(5)
N3 0.064(8) 0.059(11) 0.129(12) -0.001(9) 0.028(8) -0.018(7)
N4 0.049(7) 0.068(10) 0.117(11) 0.006(8) -0.005(7) -0.019(6)
N5 0.048(7) 0.037(9) 0.189(17) -0.006(9) 0.024(9) -0.023(6)
N6 0.044(6) 0.049(9) 0.107(10) 0.009(7) 0.010(7) -0.004(5)
N7 0.141(15) 0.160(18) 0.22(2) -0.007(15) 0.048(15) -0.110(15)
N8 0.108(13) 0.096(14) 0.25(2) -0.002(14) 0.054(14) -0.050(11)
N9 0.071(10) 0.123(15) 0.204(19) 0.055(14) 0.035(11) 0.037(10)
N10 0.077(11) 0.172(19) 0.34(3) -0.12(2) 0.063(15) -0.016(11)
N11 0.152(17) 0.18(2) 0.129(10) -0.012(10) -0.030(9) 0.093(15)
N12 0.027(6) 0.061(10) 0.163(14) -0.012(9) -0.007(7) -0.005(5)
N13 0.038(6) 0.045(8) 0.114(11) -0.003(7) 0.012(6) -0.002(5)
N14 0.054(7) 0.058(9) 0.140(12) 0.009(8) 0.031(8) -0.025(6)
N15 0.058(7) 0.055(11) 0.110(10) -0.017(8) 0.006(7) -0.030(7)
N16 0.049(7) 0.049(9) 0.129(11) 0.008(7) 0.002(7) -0.013(7)
N17 0.045(6) 0.014(7) 0.158(12) 0.006(7) -0.011(7) -0.007(5)
N18 0.23(3) 0.20(3) 0.30(3) -0.03(2) 0.10(2) -0.15(2)
N19 0.069(8) 0.089(11) 0.163(14) 0.018(9) 0.003(8) -0.037(7)
N20 0.194(11) 0.189(11) 0.184(11) -0.010(8) 0.015(7) 0.019(8)
N21 0.137(9) 0.142(10) 0.151(9) 0.003(8) 0.003(7) -0.027(7)
C1 0.048(8) 0.038(11) 0.147(15) 0.019(9) 0.002(8) -0.012(7)
C2 0.054(8) 0.030(11) 0.133(14) 0.016(9) 0.012(8) -0.003(7)
C3 0.065(10) 0.035(11) 0.171(18) 0.028(10) -0.025(10) -0.017(8)
C4 0.074(10) 0.052(13) 0.122(14) 0.034(10) 0.001(9) -0.001(8)
C5 0.038(7) 0.058(13) 0.174(18) 0.019(11) -0.013(9) 0.011(7)
C6 0.049(8) 0.030(10) 0.158(16) 0.014(9) 0.017(9) 0.005(7)
C7 0.087(12) 0.032(11) 0.142(16) 0.003(10) 0.019(11) -0.028(9)
C8 0.060(6) 0.059(8) 0.106(8) 0.013(6) -0.003(6) -0.004(6)
C9 0.044(8) 0.063(13) 0.164(17) 0.012(12) 0.007(9) 0.014(7)
C10 0.055(8) 0.047(12) 0.159(16) 0.058(11) 0.015(9) 0.005(7)
C11 0.098(13) 0.072(14) 0.133(16) 0.027(12) 0.016(12) -0.004(10)
C12 0.054(9) 0.096(16) 0.131(16) 0.011(12) -0.005(9) 0.023(9)
C13 0.064(10) 0.082(15) 0.149(17) 0.034(13) 0.010(10) 0.025(9)
C14 0.092(13) 0.079(15) 0.149(17) 0.036(12) -0.014(12) -0.006(10)
C15 0.071(11) 0.092(15) 0.153(18) 0.029(13) 0.021(11) 0.033(11)
C16 0.079(10) 0.048(12) 0.106(12) -0.017(9) 0.041(9) -0.027(9)
C17 0.047(8) 0.066(14) 0.122(13) -0.001(10) 0.005(8) 0.001(8)
C18 0.078(11) 0.057(13) 0.162(18) 0.004(12) 0.031(11) -0.017(9)
C19 0.045(8) 0.112(17) 0.126(15) 0.021(12) 0.017(9) -0.013(9)
C20 0.041(8) 0.083(15) 0.164(18) -0.019(13) 0.017(9) -0.018(9)
C21 0.052(8) 0.051(12) 0.138(15) 0.006(10) 0.011(9) -0.003(8)
C22 0.052(9) 0.054(14) 0.19(2) 0.010(13) 0.023(11) -0.005(9)
C23 0.084(12) 0.088(15) 0.150(17) 0.002(13) 0.045(12) -0.042(11)
C25 0.091(14) 0.073(17) 0.33(4) -0.03(2) 0.078(19) -0.035(12)
C24 0.068(11) 0.094(17) 0.19(2) -0.053(14) 0.038(12) -0.018(10)
C29 0.080(12) 0.094(16) 0.20(2) -0.049(15) 0.043(13) -0.027(11)
C28 0.064(10) 0.141(17) 0.24(2) -0.086(17) 0.040(12) -0.010(10)
C27 0.072(9) 0.128(15) 0.23(2) -0.071(14) 0.062(11) -0.031(8)
C26 0.076(9) 0.14(2) 0.30(3) -0.10(2) 0.055(12) -0.021(10)
C30 0.070(11) 0.146(17) 0.31(3) -0.090(18) 0.063(14) -0.021(10)
C31 0.032(7) 0.035(10) 0.128(14) -0.006(9) 0.011(8) 0.007(6)
C32 0.042(8) 0.057(12) 0.120(14) 0.012(10) -0.006(8) -0.005(7)
C33 0.056(8) 0.023(10) 0.144(16) 0.010(10) -0.019(9) -0.006(7)
C34 0.064(9) 0.022(10) 0.18(2) 0.019(11) -0.019(11) 0.011(7)
C35 0.044(8) 0.054(12) 0.163(19) -0.028(11) 0.005(9) 0.002(7)
C36 0.059(9) 0.059(12) 0.108(13) 0.003(10) 0.002(9) 0.021(8)
C37 0.048(8) 0.076(14) 0.109(13) 0.003(11) -0.004(9) 0.002(8)
C38 0.052(8) 0.027(10) 0.119(14) 0.004(8) 0.010(8) -0.014(6)
C39 0.087(12) 0.049(12) 0.111(14) -0.010(10) -0.015(11) 0.006(9)
C40 0.064(10) 0.046(12) 0.167(19) 0.001(11) -0.003(11) -0.005(8)
C41 0.112(11) 0.056(12) 0.129(13) 0.001(9) -0.015(9) 0.035(9)
C42 0.120(11) 0.066(13) 0.138(10) -0.007(9) -0.008(8) 0.029(9)
C43 0.113(10) 0.031(11) 0.155(16) -0.022(10) -0.003(9) 0.037(8)
C44 0.105(13) 0.053(13) 0.108(14) -0.020(10) 0.017(11) 0.011(10)
C45 0.125(9) 0.120(10) 0.131(8) -0.004(7) -0.011(7) 0.012(7)
C51 0.071(9) 0.108(13) 0.148(12) 0.000(10) -0.001(8) -0.042(9)
C50 0.091(10) 0.115(14) 0.150(11) -0.007(10) 0.014(9) -0.057(10)
C49 0.087(10) 0.115(14) 0.150(11) 0.000(9) 0.016(8) -0.054(10)
C48 0.123(8) 0.127(9) 0.147(9) -0.002(7) 0.004(6) -0.036(7)
C47 0.151(17) 0.17(2) 0.153(13) 0.031(12) -0.022(11) -0.103(17)
C46 0.059(8) 0.061(11) 0.136(11) -0.021(8) 0.013(7) -0.010(7)
C52 0.100(12) 0.119(16) 0.187(19) 0.006(13) 0.025(12) -0.068(12)
C53 0.082(4) 0.091(5) 0.137(5) -0.004(4) 0.023(4) -0.029(3)
C54 0.082(4) 0.091(5) 0.137(5) -0.004(4) 0.023(4) -0.029(3)
C55 0.082(4) 0.091(5) 0.137(5) -0.004(4) 0.023(4) -0.029(3)
C56 0.082(4) 0.091(5) 0.137(5) -0.004(4) 0.023(4) -0.029(3)
C57 0.082(4) 0.091(5) 0.137(5) -0.004(4) 0.023(4) -0.029(3)
C58 0.082(4) 0.091(5) 0.137(5) -0.004(4) 0.023(4) -0.029(3)
C59 0.082(4) 0.091(5) 0.137(5) -0.004(4) 0.023(4) -0.029(3)
C60 0.042(8) 0.031(12) 0.149(15) 0.010(10) -0.005(9) -0.016(7)
C61 0.065(10) 0.061(14) 0.112(13) 0.003(10) 0.017(9) -0.011(9)
C62 0.046(8) 0.040(10) 0.157(16) 0.003(10) 0.009(9) -0.012(7)
C63 0.056(8) 0.044(11) 0.122(14) -0.003(9) 0.019(8) 0.005(7)
C64 0.042(7) 0.037(11) 0.167(16) -0.015(11) 0.010(9) -0.016(7)
C65 0.035(7) 0.068(12) 0.128(13) -0.001(10) 0.015(8) -0.008(7)
C66 0.065(7) 0.067(8) 0.088(7) -0.004(6) 0.010(6) -0.017(6)
C67 0.032(7) 0.045(12) 0.161(16) -0.022(11) 0.011(8) -0.005(7)
C68 0.060(8) 0.049(10) 0.099(10) 0.015(7) 0.004(7) -0.005(6)
C69 0.091(9) 0.065(11) 0.109(10) -0.007(8) 0.008(8) -0.037(7)
C70 0.106(7) 0.102(8) 0.109(8) -0.008(6) 0.000(6) -0.004(6)
C71 0.107(9) 0.087(13) 0.141(14) 0.008(11) 0.008(9) -0.018(9)
C72 0.074(11) 0.078(15) 0.166(19) 0.005(13) 0.017(12) 0.029(10)
C73 0.097(8) 0.110(9) 0.111(9) 0.002(7) 0.000(7) -0.005(7)
C74 0.156(10) 0.151(11) 0.158(10) 0.000(7) 0.009(7) 0.007(7)
C75 0.051(8) 0.039(10) 0.113(13) 0.011(9) 0.017(8) -0.002(7)
C76 0.047(7) 0.012(8) 0.113(12) 0.003(7) 0.005(7) 0.001(5)
C77 0.049(8) 0.037(10) 0.111(13) 0.015(8) 0.010(8) -0.002(7)
C78 0.063(8) 0.044(10) 0.105(8) -0.003(7) 0.004(7) 0.000(7)
C79 0.051(8) 0.056(12) 0.118(14) -0.002(9) -0.007(8) -0.002(7)
C80 0.052(8) 0.034(10) 0.092(11) 0.004(8) 0.005(7) -0.004(6)
C81 0.044(8) 0.062(12) 0.133(15) -0.006(10) 0.007(9) -0.008(7)
C82 0.050(8) 0.025(10) 0.111(13) 0.005(8) -0.011(8) -0.010(6)
C83 0.075(7) 0.025(9) 0.112(8) 0.009(7) 0.004(6) 0.009(6)
C84 0.081(9) 0.069(12) 0.121(9) 0.009(8) 0.005(7) 0.017(8)
C85 0.079(10) 0.058(12) 0.121(10) 0.006(9) 0.009(8) -0.002(8)
C86 0.126(16) 0.040(12) 0.135(17) -0.009(11) -0.007(13) -0.005(10)
C87 0.082(7) 0.074(8) 0.087(7) -0.001(6) 0.002(6) -0.002(6)
C88 0.078(6) 0.058(7) 0.091(7) 0.003(6) 0.001(5) 0.006(5)
C89 0.117(9) 0.110(10) 0.115(9) 0.000(7) -0.002(7) -0.007(7)
C90 0.056(9) 0.077(14) 0.127(15) 0.020(11) -0.010(9) -0.026(9)
C91 0.033(7) 0.087(15) 0.152(16) 0.034(12) -0.010(8) -0.001(8)
C92 0.050(9) 0.057(14) 0.22(2) 0.006(13) 0.040(11) -0.003(8)
C93 0.050(8) 0.035(12) 0.188(19) 0.010(11) 0.004(10) -0.017(7)
C94 0.035(7) 0.060(11) 0.129(13) 0.013(9) -0.006(7) 0.003(7)
C95 0.040(8) 0.068(14) 0.153(16) 0.031(11) -0.017(8) -0.022(8)
C96 0.028(6) 0.026(11) 0.200(19) 0.011(10) -0.008(9) -0.013(6)
C97 0.046(8) 0.046(11) 0.141(15) 0.011(10) 0.003(8) 0.000(7)
C98 0.047(9) 0.068(14) 0.150(17) 0.017(12) 0.000(9) 0.006(8)
C99 0.043(10) 0.16(2) 0.22(3) 0.046(19) -0.014(13) 0.011(11)
C100 0.076(11) 0.133(17) 0.170(18) 0.026(13) -0.011(11) 0.023(11)
C101 0.104(11) 0.124(18) 0.154(17) 0.028(13) 0.002(10) 0.038(10)
C102 0.114(17) 0.13(2) 0.38(4) -0.02(2) -0.07(2) 0.070(16)
C1A 0.116(8) 0.120(9) 0.140(9) 0.012(7) -0.006(7) 0.021(7)
C2AA 0.086(11) 0.112(17) 0.19(2) 0.033(16) 0.000(12) 0.028(11)
C103 0.039(7) 0.071(13) 0.176(18) 0.018(12) 0.035(9) -0.005(7)
C104 0.148(8) 0.145(10) 0.188(10) -0.027(7) 0.048(7) -0.113(7)
C105 0.148(8) 0.145(10) 0.188(10) -0.027(7) 0.048(7) -0.113(7)
C106 0.148(8) 0.145(10) 0.188(10) -0.027(7) 0.048(7) -0.113(7)
C107 0.148(8) 0.145(10) 0.188(10) -0.027(7) 0.048(7) -0.113(7)
C108 0.148(8) 0.145(10) 0.188(10) -0.027(7) 0.048(7) -0.113(7)
C109 0.148(8) 0.145(10) 0.188(10) -0.027(7) 0.048(7) -0.113(7)
C110 0.045(8) 0.071(13) 0.124(14) 0.017(10) 0.003(8) -0.017(7)
C111 0.076(11) 0.080(15) 0.134(16) -0.003(12) 0.016(10) -0.028(10)
C112 0.077(11) 0.087(15) 0.147(17) 0.036(12) -0.008(11) -0.039(10)
C113 0.052(8) 0.061(10) 0.148(12) -0.004(8) 0.014(8) -0.023(7)
C114 0.053(8) 0.072(11) 0.148(12) -0.005(9) 0.001(8) -0.030(7)
C115 0.054(8) 0.068(11) 0.145(13) 0.001(9) -0.002(9) -0.035(7)
C116 0.061(9) 0.071(11) 0.177(17) 0.008(10) 0.013(10) -0.024(7)
B1 0.046(9) 0.059(15) 0.119(17) 0.011(12) 0.012(9) 0.000(8)
B2 0.035(8) 0.051(14) 0.16(2) 0.018(12) 0.021(11) -0.003(8)
B3 0.057(10) 0.040(13) 0.120(16) -0.010(11) 0.005(10) -0.026(9)
B4 0.042(9) 0.042(13) 0.115(15) 0.018(11) -0.002(8) -0.027(7)
Cl3S 0.076(6) 0.207(14) 0.151(10) -0.038(9) 0.028(6) -0.068(8)
Cl4S 0.179(11) 0.064(7) 0.128(8) -0.005(6) -0.033(8) -0.013(7)
C11S 0.074(8) 0.075(9) 0.078(10) -0.011(7) 0.002(7) -0.008(6)
C12S 0.068(10) 0.068(13) 0.068(15) -0.008(11) 0.000(9) 0.000(8)
C7S 0.052(10) 0.069(12) 0.055(13) -0.011(10) -0.015(9) -0.011(8)
C8S 0.068(10) 0.082(14) 0.080(17) -0.011(12) -0.019(11) -0.003(9)
C9S 0.068(11) 0.082(14) 0.12(2) -0.008(13) -0.004(12) -0.001(9)
C10S 0.073(11) 0.083(13) 0.11(2) -0.008(13) 0.005(11) -0.005(9)
Cl1S 0.086(7) 0.160(12) 0.183(12) -0.073(9) -0.002(7) 0.037(7)
Cl2S 0.130(8) 0.118(9) 0.116(8) 0.035(7) -0.017(6) -0.028(7)
C3S 0.102(10) 0.104(11) 0.104(12) 0.002(7) -0.004(7) 0.001(7)
C2S 0.093(12) 0.088(14) 0.091(19) -0.011(12) -0.012(11) -0.012(10)
C1S 0.088(12) 0.072(13) 0.056(14) -0.026(10) -0.024(10) -0.010(9)
C6S 0.072(11) 0.074(13) 0.080(16) -0.019(11) -0.014(10) -0.014(9)
C5S 0.088(9) 0.092(10) 0.088(11) -0.008(7) -0.003(7) -0.001(7)
C4S 0.083(13) 0.107(13) 0.14(3) 0.011(13) 0.007(14) 0.004(10)

loop_
_atom_type_symbol
_atom_type_description
_atom_type_scat_dispersion_real
_atom_type_scat_dispersion_imag
_atom_type_scat_source
C C 0.0030 0.0020 'International Tables Vol C Tables 4.2.6.8 and 6.1.1.4'
H H 0.0000 0.0000 'International Tables Vol C Tables 4.2.6.8 and 6.1.1.4'
Ag Ag -0.9190 1.0610 'International Tables Vol C Tables 4.2.6.8 and 6.1.1.4'
B B 0.0010 0.0010 'International Tables Vol C Tables 4.2.6.8 and 6.1.1.4'
Cl Cl 0.1484 0.1585 'International Tables Vol C Tables 4.2.6.8 and 6.1.1.4'
Co Co 0.3550 0.9320 'International Tables Vol C Tables 4.2.6.8 and 6.1.1.4'
N N 0.0060 0.0030 'International Tables Vol C Tables 4.2.6.8 and 6.1.1.4'
O O 0.0110 0.0060 'International Tables Vol C Tables 4.2.6.8 and 6.1.1.4'

loop_
_geom_angle_atom_site_label_1
_geom_angle_atom_site_label_2
_geom_angle_atom_site_label_3
_geom_angle
_geom_angle_site_symmetry_1
_geom_angle_site_symmetry_3
N7 Ag1 N11 107.4(7) 4_545 .
N9 Ag1 N7 130.3(7) 2 4_545
N9 Ag1 N11 113.9(7) 2 .
N8 Ag2 N18 162.7(12) . .
N19 Ag3 N22 125.3(8) 3_505 .
N21 Ag3 N22 111.8(9) 4_445 .
N21 Ag3 N19 110.0(7) 4_445 3_505
O2 Co1 Co2 44.0(3) . .
O5 Co1 Co2 44.7(3) . .
O5 Co1 O2 73.6(4) . .
O5 Co1 O8 75.6(5) . .
O8 Co1 Co2 44.8(3) . .
O8 Co1 O2 75.2(4) . .
N1 Co1 Co2 128.5(3) . .
N1 Co1 O2 84.6(5) . .
N1 Co1 O5 131.2(6) . .
N1 Co1 O8 140.0(5) . .
N1 Co1 N3 85.9(6) . .
N1 Co1 N5 86.1(6) . .
N3 Co1 Co2 128.2(4) . .
N3 Co1 O2 139.6(6) . .
N3 Co1 O5 83.8(5) . .
N3 Co1 O8 131.1(5) . .
N3 Co1 N5 85.9(6) . .
N5 Co1 Co2 127.5(5) . .
N5 Co1 O2 132.3(5) . .
N5 Co1 O5 140.2(5) . .
N5 Co1 O8 82.9(5) . .
O2 Co2 Co1 45.1(2) . .
O2 Co2 O5 74.2(4) . .
O2 Co2 O8 75.8(4) . .
O2 Co2 N2 84.0(4) . .
O2 Co2 N6 136.3(5) . .
O5 Co2 Co1 44.4(3) . .
O5 Co2 O8 75.2(5) . .
O5 Co2 N2 137.2(6) . .
O8 Co2 Co1 44.6(3) . .
O8 Co2 N2 134.5(5) . .
N2 Co2 Co1 129.0(4) . .
N4 Co2 Co1 127.5(4) . .
N4 Co2 O2 133.6(5) . .
N4 Co2 O5 83.1(5) . .
N4 Co2 O8 136.2(4) . .
N4 Co2 N2 86.3(5) . .
N4 Co2 N6 87.2(6) . .
N6 Co2 Co1 127.7(4) . .
N6 Co2 O5 136.1(5) . .
N6 Co2 O8 83.2(5) . .
N6 Co2 N2 84.3(6) . .
O11 Co3 Co4 44.4(3) . .
O11 Co3 O14 75.3(4) . .
O14 Co3 Co4 44.0(3) . .
O17 Co3 Co4 44.9(2) . .
O17 Co3 O11 73.2(4) . .
O17 Co3 O14 75.4(4) . .
O17 Co3 N14 134.6(5) . .
O17 Co3 N16 83.6(4) . .
N12 Co3 Co4 127.2(4) . .
N12 Co3 O11 135.5(4) . .
N12 Co3 O14 83.1(5) . .
N12 Co3 O17 137.7(5) . .
N12 Co3 N14 85.5(6) . .
N12 Co3 N16 85.8(5) . .
N14 Co3 Co4 127.8(3) . .
N14 Co3 O11 83.5(4) . .
N14 Co3 O14 135.4(5) . .
N16 Co3 Co4 128.5(4) . .
N16 Co3 O11 136.4(5) . .
N16 Co3 O14 133.9(5) . .
N16 Co3 N14 87.7(5) . .
O11 Co4 Co3 45.0(3) . .
O11 Co4 O17 73.4(4) . .
O11 Co4 N13 138.6(5) . .
O11 Co4 N15 83.3(5) . .
O14 Co4 Co3 45.6(3) . .
O14 Co4 O11 77.0(4) . .
O14 Co4 O17 76.5(4) . .
O14 Co4 N13 82.8(5) . .
O14 Co4 N15 134.6(5) . .
O17 Co4 Co3 44.7(3) . .
N13 Co4 Co3 128.4(4) . .
N13 Co4 O17 135.7(5) . .
N15 Co4 Co3 128.2(4) . .
N15 Co4 O17 135.5(5) . .
N15 Co4 N13 85.8(5) . .
N17 Co4 Co3 127.0(3) . .
N17 Co4 O11 133.1(5) . .
N17 Co4 O14 135.2(5) . .
N17 Co4 O17 82.3(4) . .
N17 Co4 N13 85.8(5) . .
N17 Co4 N15 87.2(6) . .
N1 O1 B1 112.2(12) . .
Co2 O2 Co1 90.9(4) . .
C1 O2 Co1 133.6(9) . .
C1 O2 Co2 135.4(8) . .
N2 O3 B2 115.2(9) . .
C102 N22 Ag3 158(3) . .
N3 O4 B1 114.5(11) . .
Co1 O5 Co2 90.8(5) . .
C16 O5 Co1 134.7(9) . .
C16 O5 Co2 133.2(9) . .
N4 O6 B2 113.9(12) . .
B1 O7 N5 114.8(14) . .
Co1 O8 Co2 90.6(5) . .
C31 O8 Co1 135.5(9) . .
C31 O8 Co2 132.9(9) . .
N6 O9 B2 115.9(12) . .
N14 O10 B3 116.8(12) . .
Co4 O11 Co3 90.6(4) . .
C60 O11 Co3 132.4(9) . .
C60 O11 Co4 136.2(8) . .
N15 O12 B4 114.0(10) . .
N12 O13 B3 115.0(13) . .
Co4 O14 Co3 90.4(5) . .
C75 O14 Co3 133.5(9) . .
C75 O14 Co4 136.1(9) . .
N13 O15 B4 117.8(11) . .
N16 O16 B3 115.4(10) . .
Co3 O17 Co4 90.4(4) . .
C90 O17 Co3 135.1(9) . .
C90 O17 Co4 133.2(10) . .
B4 O18 N17 117.6(10) . .
O1 N1 Co1 121.4(9) . .
C7 N1 Co1 128.7(11) . .
C7 N1 O1 109.8(12) . .
O3 N2 Co2 119.2(8) . .
O3 N2 C8 112.6(10) . .
C8 N2 Co2 128.1(9) . .
O4 N3 Co1 118.7(10) . .
C22 N3 Co1 131.1(11) . .
C22 N3 O4 110.0(12) . .
O6 N4 Co2 118.6(10) . .
C23 N4 Co2 134.3(11) . .
C23 N4 O6 106.9(12) . .
O7 N5 Co1 118.2(13) . .
C37 N5 Co1 131.9(11) . .
C37 N5 O7 109.9(14) . .
O9 N6 Co2 119.2(10) . .
C38 N6 Co2 133.6(10) . .
C38 N6 O9 107.3(12) . .
C52 N7 Ag1 147(2) . 4_554
C59 N8 Ag2 168.7(19) . .
C15 N9 Ag1 164(2) . 2_554
C45 N11 Ag1 168.5(19) . .
O13 N12 Co3 118.6(11) . .
C81 N12 Co3 133.2(11) . .
C81 N12 O13 108.0(15) . .
O15 N13 Co4 117.3(10) . .
C82 N13 Co4 130.3(10) . .
C82 N13 O15 112.3(12) . .
O10 N14 Co3 116.8(10) . .
C66 N14 Co3 131.0(10) . .
C66 N14 O10 112.1(14) . .
O12 N15 Co4 120.1(10) . .
C67 N15 Co4 130.2(11) . .
C67 N15 O12 109.3(12) . .
O16 N16 Co3 118.3(9) . .
C96 N16 Co3 130.0(10) . .
C96 N16 O16 111.6(11) . .
O18 N17 Co4 117.6(7) . .
C97 N17 Co4 134.8(10) . .
C97 N17 O18 107.6(11) . .
C109 N18 Ag2 158(3) . .
C116 N19 Ag3 177.2(18) . 3_405
C89 N21 Ag3 166(2) . 4_454
O2 C1 C2 122.2(12) . .
O2 C1 C6 122.6(13) . .
C2 C1 C6 115.1(14) . .
C1 C2 C3 122.1(13) . .
C1 C2 C7 120.5(14) . .
C3 C2 C7 117.3(14) . .
C2 C3 H3 120.5 . .
C4 C3 C2 119.0(14) . .
C4 C3 H3 120.5 . .
C3 C4 C5 118.4(14) . .
C3 C4 C9 119.0(15) . .
C5 C4 C9 122.5(14) . .
C4 C5 H5 118.2 . .
C6 C5 C4 123.6(14) . .
C6 C5 H5 118.2 . .
C5 C6 C1 121.7(15) . .
C5 C6 C8 116.7(13) . .
C8 C6 C1 121.6(13) . .
N1 C7 C2 130.4(15) . .
N1 C7 H7 114.8 . .
C2 C7 H7 114.8 . .
N2 C8 C6 127.7(13) . .
N2 C8 H8 116.1 . .
C6 C8 H8 116.1 . .
C10 C9 C4 122.0(15) . .
C10 C9 C14 119.6(14) . .
C14 C9 C4 118.4(17) . .
C9 C10 H10 119.2 . .
C9 C10 C11 121.5(14) . .
C11 C10 H10 119.2 . .
C10 C11 H11 121.2 . .
C12 C11 C10 117.7(16) . .
C12 C11 H11 121.2 . .
C11 C12 C15 118.2(19) . .
C13 C12 C11 124.3(16) . .
C13 C12 C15 117.5(16) . .
C12 C13 H13 120.9 . .
C12 C13 C14 118.2(17) . .
C14 C13 H13 120.9 . .
C9 C14 H14 120.7 . .
C13 C14 C9 118.6(17) . .
C13 C14 H14 120.7 . .
N9 C15 C12 177(2) . .
O5 C16 C17 122.3(13) . .
O5 C16 C21 120.1(14) . .
C17 C16 C21 117.4(15) . .
C16 C17 C23 126.6(16) . .
C18 C17 C16 123.1(14) . .
C18 C17 C23 110.0(16) . .
C17 C18 H18 120.2 . .
C17 C18 C19 119.7(17) . .
C19 C18 H18 120.2 . .
C18 C19 C24 119.3(16) . .
C20 C19 C18 117.1(17) . .
C20 C19 C24 123.4(13) . .
C19 C20 H20 117.1 . .
C19 C20 C21 125.9(15) . .
C21 C20 H20 117.1 . .
C20 C21 C16 116.7(15) . .
C22 C21 C16 124.0(16) . .
C22 C21 C20 119.3(15) . .
N3 C22 C21 125.8(16) . .
N3 C22 H22 117.1 . .
C21 C22 H22 117.1 . .
N4 C23 C17 119.4(17) . .
N4 C23 H23 120.3 . .
C17 C23 H23 120.3 . .
C24 C25 H25 120.0 . .
C24 C25 C26 120.0 . .
C26 C25 H25 120.0 . .
C25 C24 C19 121.1(10) . .
C29 C24 C19 118.9(10) . .
C29 C24 C25 120.0 . .
C24 C29 H29 120.0 . .
C24 C29 C28 120.0 . .
C28 C29 H29 120.0 . .
C29 C28 H28 120.0 . .
C27 C28 C29 120.0 . .
C27 C28 H28 120.0 . .
C28 C27 C30 114.3(14) . .
C26 C27 C28 120.0 . .
C26 C27 C30 124.0(12) . .
C25 C26 H26 120.0 . .
C27 C26 C25 120.0 . .
C27 C26 H26 120.0 . .
N10 C30 C27 160(4) . .
O8 C31 C32 120.7(15) . .
O8 C31 C36 121.8(14) . .
C36 C31 C32 117.5(18) . .
C33 C32 C31 120.0(15) . .
C33 C32 C37 115.4(15) . .
C37 C32 C31 124.5(18) . .
C32 C33 H33 118.1 . .
C34 C33 C32 123.8(16) . .
C34 C33 H33 118.1 . .
C33 C34 C35 115.7(19) . .
C33 C34 C39 125.2(16) . .
C35 C34 C39 119.1(18) . .
C34 C35 H35 117.9 . .
C34 C35 C36 124.2(19) . .
C36 C35 H35 117.9 . .
C31 C36 C35 118.7(17) . .
C31 C36 C38 125.0(17) . .
C35 C36 C38 116.3(16) . .
N5 C37 C32 124.2(16) . .
N5 C37 H37 117.9 . .
C32 C37 H37 117.9 . .
N6 C38 C36 122.6(15) . .
N6 C38 H38 118.7 . .
C36 C38 H38 118.7 . .
C40 C39 C34 118.6(18) . .
C44 C39 C34 121.2(17) . .
C44 C39 C40 119.9(19) . .
C39 C40 H40 120.7 . .
C39 C40 C41 118.7(19) . .
C41 C40 H40 120.7 . .
C40 C41 H41 119.3 . .
C42 C41 C40 121(2) . .
C42 C41 H41 119.3 . .
C41 C42 C43 119(2) . .
C41 C42 C45 123(2) . .
C45 C42 C43 119(2) . .
C42 C43 H43 121.4 . .
C44 C43 C42 117(2) . .
C44 C43 H43 121.4 . .
C39 C44 C43 124(2) . .
C39 C44 H44 118.1 . .
C43 C44 H44 118.1 . .
N11 C45 C42 171(3) . .
C50 C51 H51 120.0 . .
C50 C51 C46 120.0 . .
C46 C51 H51 120.0 . .
C51 C50 H50 120.0 . .
C49 C50 C51 120.0 . .
C49 C50 H50 120.0 . .
C50 C49 C52 122.4(14) . .
C48 C49 C50 120.0 . .
C48 C49 C52 117.3(14) . .
C49 C48 H48 120.0 . .
C49 C48 C47 120.0 . .
C47 C48 H48 120.0 . .
C48 C47 H47 120.0 . .
C46 C47 C48 120.0 . .
C46 C47 H47 120.0 . .
C51 C46 B1 117.0(11) . .
C47 C46 C51 120.0 . .
C47 C46 B1 123.0(11) . .
N7 C52 C49 176(3) . .
C54 C53 B2 123.4(19) . .
C58 C53 C54 113.7(18) . .
C58 C53 B2 123(2) . .
C53 C54 H54 116.2 . .
C53 C54 C55 127.6(19) . .
C55 C54 H54 116.2 . .
C54 C55 H55 123.2 . .
C56 C55 C54 113.5(19) . .
C56 C55 H55 123.2 . .
C55 C56 C59 117.8(19) . .
C57 C56 C55 120.3(18) . .
C57 C56 C59 122(2) . .
C56 C57 H57 116.7 . .
C56 C57 C58 127(2) . .
C58 C57 H57 116.7 . .
C53 C58 C57 118(2) . .
C53 C58 H58 120.9 . .
C57 C58 H58 120.9 . .
N8 C59 C56 173(3) . .
O11 C60 C61 121.8(14) . .
O11 C60 C65 119.2(14) . .
C61 C60 C65 119.0(16) . .
C60 C61 C62 119.7(14) . .
C60 C61 C66 124.0(16) . .
C62 C61 C66 116.2(15) . .
C61 C62 H62 119.4 . .
C63 C62 C61 121.2(14) . .
C63 C62 H62 119.4 . .
C62 C63 C68 117.8(14) . .
C64 C63 C62 116.0(15) . .
C64 C63 C68 125.8(14) . .
C63 C64 H64 118.1 . .
C63 C64 C65 123.8(14) . .
C65 C64 H64 118.1 . .
C60 C65 C67 123.0(15) . .
C64 C65 C60 119.8(15) . .
C64 C65 C67 117.1(12) . .
N14 C66 C61 126.7(16) . .
N14 C66 H66 116.7 . .
C61 C66 H66 116.7 . .
N15 C67 C65 127.4(14) . .
N15 C67 H67 116.3 . .
C65 C67 H67 116.3 . .
C69 C68 C63 122.9(15) . .
C69 C68 C73 117.3(17) . .
C73 C68 C63 119.7(15) . .
C68 C69 H69 117.7 . .
C68 C69 C70 124.7(18) . .
C70 C69 H69 117.7 . .
C69 C70 H70 121.6 . .
C71 C70 C69 117(2) . .
C71 C70 H70 121.6 . .
C70 C71 C74 122(2) . .
C72 C71 C70 124(2) . .
C72 C71 C74 114(2) . .
C71 C72 H72 120.2 . .
C71 C72 C73 119.7(19) . .
C73 C72 H72 120.2 . .
C68 C73 H73 121.4 . .
C72 C73 C68 117.1(18) . .
C72 C73 H73 121.4 . .
N20 C74 C71 178(3) . .
O14 C75 C76 119.1(14) . .
C80 C75 O14 117.2(14) . .
C80 C75 C76 123.5(17) . .
C75 C76 C77 117.7(13) . .
C75 C76 C81 124.5(16) . .
C77 C76 C81 117.5(14) . .
C76 C77 H77 118.6 . .
C78 C77 C76 122.9(14) . .
C78 C77 H77 118.6 . .
C77 C78 C79 113.8(15) . .
C77 C78 C83 121.7(15) . .
C83 C78 C79 124.4(14) . .
C78 C79 H79 117.2 . .
C80 C79 C78 125.5(14) . .
C80 C79 H79 117.2 . .
C75 C80 C82 128.1(16) . .
C79 C80 C75 115.9(15) . .
C79 C80 C82 115.3(14) . .
N12 C81 C76 126.3(16) . .
N12 C81 H81 116.9 . .
C76 C81 H81 116.9 . .
N13 C82 C80 125.3(14) . .
N13 C82 H82 117.4 . .
C80 C82 H82 117.4 . .
C78 C83 C88 122.7(14) . .
C84 C83 C78 121.1(16) . .
C84 C83 C88 116.2(16) . .
C83 C84 H84 118.0 . .
C83 C84 C85 124.0(18) . .
C85 C84 H84 118.0 . .
C84 C85 H85 122.4 . .
C86 C85 C84 115.2(18) . .
C86 C85 H85 122.4 . .
C85 C86 C89 112.4(19) . .
C87 C86 C85 125(2) . .
C87 C86 C89 122.4(18) . .
C86 C87 H87 120.6 . .
C88 C87 C86 118.8(17) . .
C88 C87 H87 120.6 . .
C83 C88 H88 119.8 . .
C87 C88 C83 120.5(15) . .
C87 C88 H88 119.8 . .
N21 C89 C86 175(3) . .
O17 C90 C91 119.9(15) . .
O17 C90 C95 124.5(13) . .
C95 C90 C91 115.5(15) . .
C92 C91 C90 116.9(16) . .
C92 C91 C96 119.9(13) . .
C96 C91 C90 122.6(14) . .
C91 C92 H92 116.7 . .
C93 C92 C91 126.6(15) . .
C93 C92 H92 116.7 . .
C92 C93 C94 113.1(15) . .
C92 C93 C98 122.3(14) . .
C94 C93 C98 124.5(15) . .
C93 C94 H94 117.8 . .
C95 C94 C93 124.4(15) . .
C95 C94 H94 117.8 . .
C90 C95 C97 122.6(14) . .
C94 C95 C90 123.3(14) . .
C94 C95 C97 114.0(15) . .
N16 C96 C91 127.6(12) . .
N16 C96 H96 116.2 . .
C91 C96 H96 116.2 . .
N17 C97 C95 121.7(14) . .
N17 C97 H97 119.1 . .
C95 C97 H97 119.1 . .
C99 C98 C93 119.4(18) . .
C2AA C98 C93 121.5(17) . .
C2AA C98 C99 119.0(18) . .
C98 C99 H99 118.6 . .
C98 C99 C100 123(2) . .
C100 C99 H99 118.6 . .
C99 C100 H100 120.7 . .
C101 C100 C99 119(2) . .
C101 C100 H100 120.7 . .
C100 C101 C102 121(3) . .
C100 C101 C1A 121(2) . .
C102 C101 C1A 119(3) . .
N22 C102 C101 171(4) . .
C101 C1A H1A 120.9 . .
C101 C1A C2AA 118(2) . .
C2AA C1A H1A 120.9 . .
C98 C2AA C1A 120(2) . .
C98 C2AA H2AA 119.8 . .
C1A C2AA H2AA 119.8 . .
C104 C103 C108 120.0 . .
C104 C103 B3 120.3(11) . .
C108 C103 B3 119.7(11) . .
C103 C104 H104 120.0 . .
C105 C104 C103 120.0 . .
C105 C104 H104 120.0 . .
C104 C105 H105 120.0 . .
C104 C105 C106 120.0 . .
C106 C105 H105 120.0 . .
C105 C106 C109 119.3(14) . .
C107 C106 C105 120.0 . .
C107 C106 C109 119.4(14) . .
C106 C107 H107 120.0 . .
C108 C107 C106 120.0 . .
C108 C107 H107 120.0 . .
C103 C108 H108 120.0 . .
C107 C108 C103 120.0 . .
C107 C108 H108 120.0 . .
N18 C109 C106 174(3) . .
C111 C110 C115 118.0(15) . .
C111 C110 B4 118.9(15) . .
C115 C110 B4 122.8(16) . .
C110 C111 H111 119.9 . .
C112 C111 C110 120.3(18) . .
C112 C111 H111 119.9 . .
C111 C112 H112 118.3 . .
C113 C112 C111 123(2) . .
C113 C112 H112 118.3 . .
C112 C113 C114 118.6(16) . .
C112 C113 C116 120.9(19) . .
C114 C113 C116 120.3(17) . .
C113 C114 H114 119.0 . .
C115 C114 C113 122.1(17) . .
C115 C114 H114 119.0 . .
C110 C115 H115 121.4 . .
C114 C115 C110 117.2(18) . .
C114 C115 H115 121.4 . .
N19 C116 C113 177(2) . .
O1 B1 C46 102.9(13) . .
O4 B1 O1 109.2(16) . .
O4 B1 C46 103.6(12) . .
O7 B1 O1 115.4(15) . .
O7 B1 O4 114.7(16) . .
O7 B1 C46 109.7(15) . .
O3 B2 O6 107.9(16) . .
O3 B2 C53 107.6(13) . .
O6 B2 C53 104.1(15) . .
O9 B2 O3 115.0(16) . .
O9 B2 O6 114.5(12) . .
O9 B2 C53 107.1(16) . .
O10 B3 O13 110.2(14) . .
O10 B3 C103 106.1(13) . .
O13 B3 C103 104.1(14) . .
O16 B3 O10 115.6(17) . .
O16 B3 O13 112.7(14) . .
O16 B3 C103 107.3(12) . .
O12 B4 C110 105.4(13) . .
O15 B4 O12 110.2(13) . .
O15 B4 C110 107.2(13) . .
O18 B4 O12 113.1(14) . .
O18 B4 O15 111.8(14) . .
O18 B4 C110 108.8(13) . .
C12S C11S H11S 120.0 . .
C12S C11S C10S 120.0 . .
C10S C11S H11S 120.0 . .
C11S C12S H12S 120.0 . .
C11S C12S C7S 120.0 . .
C7S C12S H12S 120.0 . .
C12S C7S Cl3S 117.4(13) . .
C8S C7S Cl3S 121.7(13) . .
C8S C7S C12S 120.0 . .
C7S C8S Cl4S 122.7(12) . .
C7S C8S C9S 120.0 . .
C9S C8S Cl4S 117.3(12) . .
C8S C9S H9S 120.0 . .
C10S C9S C8S 120.0 . .
C10S C9S H9S 120.0 . .
C11S C10S H10S 120.0 . .
C9S C10S C11S 120.0 . .
C9S C10S H10S 120.0 . .
C2S C3S H3S 120.0 . .
C2S C3S C4S 120.0 . .
C4S C3S H3S 120.0 . .
C3S C2S Cl2S 117.9(15) . .
C3S C2S C1S 120.0 . .
C1S C2S Cl2S 122.0(14) . .
C2S C1S Cl1S 117.6(15) . .
C6S C1S Cl1S 122.3(15) . .
C6S C1S C2S 120.0 . .
C1S C6S H6S 120.0 . .
C1S C6S C5S 120.0 . .
C5S C6S H6S 120.0 . .
C6S C5S H5S 120.0 . .
C4S C5S C6S 120.0 . .
C4S C5S H5S 120.0 . .
C3S C4S H4S 120.0 . .
C5S C4S C3S 120.0 . .
C5S C4S H4S 120.0 . .
O1S C13S H13A 109.5 . .
O1S C13S H13B 109.5 . .
O1S C13S H13C 109.5 . .
H13A C13S H13B 109.5 . .
H13A C13S H13C 109.5 . .
H13B C13S H13C 109.5 . .
O2S C14S H14A 109.5 . .
O2S C14S H14B 109.5 . .
O2S C14S H14C 109.5 . .
H14A C14S H14B 109.5 . .
H14A C14S H14C 109.5 . .
H14B C14S H14C 109.5 . .

loop_
_geom_bond_atom_site_label_1
_geom_bond_atom_site_label_2
_geom_bond_distance
_geom_bond_site_symmetry_2
Ag1 N7 2.201(17) 4_545
Ag1 N9 2.156(16) 2
Ag1 N11 2.21(2) .
Ag2 N8 2.096(16) .
Ag2 N18 2.14(2) .
Ag3 N22 2.30(2) .
Ag3 N19 2.164(13) 3_505
Ag3 N21 2.11(2) 4_445
Co1 Co2 2.960(3) .
Co1 O2 2.096(8) .
Co1 O5 2.073(11) .
Co1 O8 2.077(12) .
Co1 N1 2.057(13) .
Co1 N3 2.063(13) .
Co1 N5 2.071(16) .
Co2 O2 2.057(11) .
Co2 O5 2.082(10) .
Co2 O8 2.087(11) .
Co2 N2 2.120(10) .
Co2 N4 2.043(14) .
Co2 N6 2.072(13) .
Co3 Co4 2.976(2) .
Co3 O11 2.104(10) .
Co3 O14 2.125(11) .
Co3 O17 2.093(11) .
Co3 N12 2.016(17) .
Co3 N14 2.094(14) .
Co3 N16 2.094(11) .
Co4 O11 2.082(10) .
Co4 O14 2.068(11) .
Co4 O17 2.102(8) .
Co4 N13 2.098(13) .
Co4 N15 2.087(13) .
Co4 N17 2.031(11) .
O1 N1 1.382(14) .
O1 B1 1.54(2) .
O2 C1 1.330(17) .
O3 N2 1.357(15) .
O3 B2 1.49(2) .
N22 C102 1.14(3) .
O4 N3 1.419(15) .
O4 B1 1.50(2) .
O5 C16 1.295(17) .
O6 N4 1.428(14) .
O6 B2 1.54(2) .
O7 N5 1.452(15) .
O7 B1 1.37(2) .
O8 C31 1.312(19) .
O9 N6 1.388(14) .
O9 B2 1.41(2) .
O10 N14 1.405(14) .
O10 B3 1.44(2) .
O11 C60 1.340(19) .
O12 N15 1.395(14) .
O12 B4 1.52(2) .
O13 N12 1.432(15) .
O13 B3 1.48(2) .
O14 C75 1.376(19) .
O15 N13 1.384(15) .
O15 B4 1.49(2) .
O16 N16 1.399(14) .
O16 B3 1.42(2) .
O17 C90 1.279(19) .
O18 N17 1.446(13) .
O18 B4 1.399(19) .
N1 C7 1.27(2) .
N2 C8 1.361(18) .
N3 C22 1.31(2) .
N4 C23 1.35(2) .
N5 C37 1.35(2) .
N6 C38 1.274(18) .
N7 Ag1 2.201(17) 4_554
N7 C52 1.14(2) .
N8 C59 1.13(2) .
N9 Ag1 2.156(16) 2_554
N9 C15 1.14(2) .
N10 C30 1.06(3) .
N11 C45 1.16(3) .
N12 C81 1.28(2) .
N13 C82 1.279(19) .
N14 C66 1.230(19) .
N15 C67 1.231(18) .
N16 C96 1.241(17) .
N17 C97 1.331(17) .
N18 C109 1.17(2) .
N19 Ag3 2.164(13) 3_405
N19 C116 1.121(19) .
N20 C74 1.16(3) .
N21 Ag3 2.11(2) 4_454
N21 C89 1.22(3) .
C1 C2 1.41(2) .
C1 C6 1.447(19) .
C2 C3 1.43(2) .
C2 C7 1.47(2) .
C3 H3 0.9700 .
C3 C4 1.39(2) .
C4 C5 1.40(2) .
C4 C9 1.47(2) .
C5 H5 0.9700 .
C5 C6 1.317(19) .
C6 C8 1.43(2) .
C7 H7 0.9700 .
C8 H8 0.9700 .
C9 C10 1.34(2) .
C9 C14 1.47(2) .
C10 H10 0.9700 .
C10 C11 1.44(2) .
C11 H11 0.9700 .
C11 C12 1.40(2) .
C12 C13 1.33(2) .
C12 C15 1.43(2) .
C13 H13 0.9700 .
C13 C14 1.46(2) .
C14 H14 0.9700 .
C16 C17 1.41(2) .
C16 C21 1.49(2) .
C17 C18 1.39(2) .
C17 C23 1.44(2) .
C18 H18 0.9700 .
C18 C19 1.46(2) .
C19 C20 1.37(2) .
C19 C24 1.52(2) .
C20 H20 0.9700 .
C20 C21 1.40(2) .
C21 C22 1.38(2) .
C22 H22 0.9700 .
C23 H23 0.9700 .
C25 H25 0.9700 .
C25 C24 1.3900 .
C25 C26 1.3900 .
C24 C29 1.3900 .
C29 H29 0.9700 .
C29 C28 1.3900 .
C28 H28 0.9700 .
C28 C27 1.3900 .
C27 C26 1.3900 .
C27 C30 1.48(3) .
C26 H26 0.9700 .
C31 C32 1.45(2) .
C31 C36 1.41(2) .
C32 C33 1.38(2) .
C32 C37 1.40(2) .
C33 H33 0.9700 .
C33 C34 1.38(2) .
C34 C35 1.41(2) .
C34 C39 1.47(3) .
C35 H35 0.9700 .
C35 C36 1.41(2) .
C36 C38 1.46(2) .
C37 H37 0.9700 .
C38 H38 0.9700 .
C39 C40 1.43(2) .
C39 C44 1.34(2) .
C40 H40 0.9700 .
C40 C41 1.47(3) .
C41 H41 0.9700 .
C41 C42 1.31(3) .
C42 C43 1.54(3) .
C42 C45 1.35(3) .
C43 H43 0.9700 .
C43 C44 1.38(3) .
C44 H44 0.9700 .
C51 H51 0.9700 .
C51 C50 1.3900 .
C51 C46 1.3900 .
C50 H50 0.9700 .
C50 C49 1.3900 .
C49 C48 1.3900 .
C49 C52 1.419(19) .
C48 H48 0.9700 .
C48 C47 1.3900 .
C47 H47 0.9700 .
C47 C46 1.3900 .
C46 B1 1.63(2) .
C53 C54 1.39(3) .
C53 C58 1.33(3) .
C53 B2 1.58(2) .
C54 H54 0.9700 .
C54 C55 1.44(2) .
C55 H55 0.9700 .
C55 C56 1.36(3) .
C56 C57 1.25(2) .
C56 C59 1.39(2) .
C57 H57 0.9700 .
C57 C58 1.46(2) .
C58 H58 0.9700 .
C60 C61 1.37(2) .
C60 C65 1.395(19) .
C61 C62 1.45(2) .
C61 C66 1.47(2) .
C62 H62 0.9700 .
C62 C63 1.39(2) .
C63 C64 1.38(2) .
C63 C68 1.46(2) .
C64 H64 0.9700 .
C64 C65 1.38(2) .
C65 C67 1.52(2) .
C66 H66 0.9700 .
C67 H67 0.9700 .
C68 C69 1.28(2) .
C68 C73 1.45(2) .
C69 H69 0.9700 .
C69 C70 1.40(2) .
C70 H70 0.9700 .
C70 C71 1.32(3) .
C71 C72 1.31(3) .
C71 C74 1.56(3) .
C72 H72 0.9700 .
C72 C73 1.41(3) .
C73 H73 0.9700 .
C75 C76 1.395(19) .
C75 C80 1.36(2) .
C76 C77 1.44(2) .
C76 C81 1.46(2) .
C77 H77 0.9700 .
C77 C78 1.33(2) .
C78 C79 1.49(2) .
C78 C83 1.41(2) .
C79 H79 0.9700 .
C79 C80 1.35(2) .
C80 C82 1.44(2) .
C81 H81 0.9700 .
C82 H82 0.9700 .
C83 C84 1.38(2) .
C83 C88 1.52(2) .
C84 H84 0.9700 .
C84 C85 1.43(2) .
C85 H85 0.9700 .
C85 C86 1.41(2) .
C86 C87 1.39(2) .
C86 C89 1.50(3) .
C87 H87 0.9700 .
C87 C88 1.37(2) .
C88 H88 0.9700 .
C90 C91 1.47(2) .
C90 C95 1.40(2) .
C91 C92 1.43(2) .
C91 C96 1.45(2) .
C92 H92 0.9700 .
C92 C93 1.34(2) .
C93 C94 1.445(19) .
C93 C98 1.47(2) .
C94 H94 0.9700 .
C94 C95 1.32(2) .
C95 C97 1.471(19) .
C96 H96 0.9700 .
C97 H97 0.9700 .
C98 C99 1.34(3) .
C98 C2AA 1.32(3) .
C99 H99 0.9700 .
C99 C100 1.45(3) .
C100 H100 0.9700 .
C100 C101 1.29(3) .
C101 C102 1.39(3) .
C101 C1A 1.42(3) .
C1A H1A 0.9700 .
C1A C2AA 1.45(3) .
C2AA H2AA 0.9700 .
C103 C104 1.3900 .
C103 C108 1.3900 .
C103 B3 1.644(18) .
C104 H104 0.9700 .
C104 C105 1.3900 .
C105 H105 0.9700 .
C105 C106 1.3900 .
C106 C107 1.3900 .
C106 C109 1.39(2) .
C107 H107 0.9700 .
C107 C108 1.3900 .
C108 H108 0.9700 .
C110 C111 1.40(2) .
C110 C115 1.40(2) .
C110 B4 1.62(2) .
C111 H111 0.9700 .
C111 C112 1.33(2) .
C112 H112 0.9700 .
C112 C113 1.28(2) .
C113 C114 1.38(2) .
C113 C116 1.50(2) .
C114 H114 0.9700 .
C114 C115 1.37(2) .
C115 H115 0.9700 .
Cl3S C7S 1.658(15) .
Cl4S C8S 1.821(18) .
C11S H11S 0.9700 .
C11S C12S 1.3900 .
C11S C10S 1.3900 .
C12S H12S 0.9700 .
C12S C7S 1.3900 .
C7S C8S 1.3900 .
C8S C9S 1.3900 .
C9S H9S 0.9700 .
C9S C10S 1.3900 .
C10S H10S 0.9700 .
Cl1S C1S 1.635(18) .
Cl2S C2S 1.76(2) .
C3S H3S 0.9700 .
C3S C2S 1.3900 .
C3S C4S 1.3900 .
C2S C1S 1.3900 .
C1S C6S 1.3900 .
C6S H6S 0.9700 .
C6S C5S 1.3900 .
C5S H5S 0.9700 .
C5S C4S 1.3900 .
C4S H4S 0.9700 .
O1S C13S 1.28(2) .
O2S C14S 1.34(2) .
C13S H13A 0.9800 .
C13S H13B 0.9800 .
C13S H13C 0.9800 .
C14S H14A 0.9800 .
C14S H14B 0.9800 .
C14S H14C 0.9800 .

loop_
_geom_torsion_atom_site_label_1
_geom_torsion_atom_site_label_2
_geom_torsion_atom_site_label_3
_geom_torsion_atom_site_label_4
_geom_torsion
Co1 O2 C1 C2 1(3)
Co1 O2 C1 C6 -176.0(13)
Co1 O5 C16 C17 172.4(12)
Co1 O5 C16 C21 -2(3)
Co1 O8 C31 C32 -5(2)
Co1 O8 C31 C36 175.2(9)
Co1 N1 C7 C2 -3(3)
Co1 N3 C22 C21 2(3)
Co1 N5 C37 C32 0(3)
Co2 O2 C1 C2 -175.0(12)
Co2 O2 C1 C6 8(3)
Co2 O5 C16 C17 9(3)
Co2 O5 C16 C21 -165.2(12)
Co2 O8 C31 C32 -169.9(9)
Co2 O8 C31 C36 10(2)
Co2 N2 C8 C6 6(3)
Co2 N4 C23 C17 -7(3)
Co2 N6 C38 C36 3(2)
Co3 O11 C60 C61 -9(2)
Co3 O11 C60 C65 170.7(11)
Co3 O14 C75 C76 -5.0(19)
Co3 O14 C75 C80 -179.7(9)
Co3 O17 C90 C91 3(3)
Co3 O17 C90 C95 -174.7(14)
Co3 N12 C81 C76 6(2)
Co3 N14 C66 C61 -6(3)
Co3 N16 C96 C91 0(3)
Co4 O11 C60 C61 -175.6(12)
Co4 O11 C60 C65 4(2)
Co4 O14 C75 C76 178.4(9)
Co4 O14 C75 C80 4(2)
Co4 O17 C90 C91 166.0(13)
Co4 O17 C90 C95 -12(3)
Co4 N13 C82 C80 -2(2)
Co4 N15 C67 C65 -9(3)
Co4 N17 C97 C95 1(3)
O1 N1 C7 C2 178.3(18)
O2 C1 C2 C3 -178.3(17)
O2 C1 C2 C7 -1(3)
O2 C1 C6 C5 178.6(18)
O2 C1 C6 C8 -2(3)
O3 N2 C8 C6 -176.0(17)
O4 N3 C22 C21 177.1(17)
O5 C16 C17 C18 -172.4(18)
O5 C16 C17 C23 1(3)
O5 C16 C21 C20 172.7(17)
O5 C16 C21 C22 -6(3)
O6 N4 C23 C17 179.2(16)
O7 N5 C37 C32 177.1(14)
O8 C31 C32 C33 -179.2(13)
O8 C31 C32 C37 -1(2)
O8 C31 C36 C35 -178.7(13)
O8 C31 C36 C38 0(2)
O9 N6 C38 C36 -176.8(12)
O10 N14 C66 C61 178.4(16)
O11 C60 C61 C62 -178.3(15)
O11 C60 C61 C66 2(3)
O11 C60 C65 C64 -178.1(16)
O11 C60 C65 C67 0(3)
O12 N15 C67 C65 177.9(15)
O13 N12 C81 C76 -178.4(13)
O14 C75 C76 C77 178.8(12)
O14 C75 C76 C81 5(2)
O14 C75 C80 C79 -176.1(13)
O14 C75 C80 C82 -6(2)
O15 N13 C82 C80 179.5(12)
O16 N16 C96 C91 -177.4(19)
O17 C90 C91 C92 178.8(19)
O17 C90 C91 C96 8(3)
O17 C90 C95 C94 178.8(19)
O17 C90 C95 C97 3(3)
O18 N17 C97 C95 -179.9(15)
N1 O1 B1 O4 71.2(18)
N1 O1 B1 O7 -60(2)
N1 O1 B1 C46 -179.2(13)
N2 O3 B2 O6 -64.4(19)
N2 O3 B2 O9 65(2)
N2 O3 B2 C53 -176.1(16)
N3 O4 B1 O1 -62.6(19)
N3 O4 B1 O7 68.7(19)
N3 O4 B1 C46 -171.8(13)
N4 O6 B2 O3 72.9(15)
N4 O6 B2 O9 -56.4(18)
N4 O6 B2 C53 -173.0(13)
N5 O7 B1 O1 67.9(19)
N5 O7 B1 O4 -60.4(17)
N5 O7 B1 C46 -176.4(11)
N6 O9 B2 O3 -58.6(17)
N6 O9 B2 O6 67.1(17)
N6 O9 B2 C53 -178.1(12)
N12 O13 B3 O10 -66.7(17)
N12 O13 B3 O16 64.0(17)
N12 O13 B3 C103 179.9(11)
N13 O15 B4 O12 62.4(14)
N13 O15 B4 O18 -64.3(17)
N13 O15 B4 C110 176.5(11)
N14 O10 B3 O13 63.0(19)
N14 O10 B3 O16 -66.2(19)
N14 O10 B3 C103 175.1(13)
N15 O12 B4 O15 -66.4(14)
N15 O12 B4 O18 59.5(17)
N15 O12 B4 C110 178.3(12)
N16 O16 B3 O10 64.0(18)
N16 O16 B3 O13 -63.9(18)
N16 O16 B3 C103 -177.9(13)
N17 O18 B4 O12 -66.8(18)
N17 O18 B4 O15 58.3(18)
N17 O18 B4 C110 176.4(13)
C1 C2 C3 C4 0(3)
C1 C2 C7 N1 3(3)
C1 C6 C8 N2 -5(3)
C2 C1 C6 C5 2(3)
C2 C1 C6 C8 -179.2(17)
C2 C3 C4 C5 1(3)
C2 C3 C4 C9 178.4(18)
C3 C2 C7 N1 180(2)
C3 C4 C5 C6 -1(3)
C3 C4 C9 C10 34(3)
C3 C4 C9 C14 -144.5(19)
C4 C5 C6 C1 -1(3)
C4 C5 C6 C8 -179.8(18)
C4 C9 C10 C11 177.8(18)
C4 C9 C14 C13 -179.3(18)
C5 C4 C9 C10 -149(2)
C5 C4 C9 C14 33(3)
C5 C6 C8 N2 174.5(19)
C6 C1 C2 C3 -1(3)
C6 C1 C2 C7 175.6(17)
C7 C2 C3 C4 -177.1(18)
C9 C4 C5 C6 -178(2)
C9 C10 C11 C12 4(3)
C10 C9 C14 C13 2(3)
C10 C11 C12 C13 -2(3)
C10 C11 C12 C15 -179.8(19)
C11 C12 C13 C14 0(3)
C12 C13 C14 C9 0(3)
C14 C9 C10 C11 -4(3)
C15 C12 C13 C14 178.4(19)
C16 C17 C18 C19 -2(3)
C16 C17 C23 N4 -2(3)
C16 C21 C22 N3 6(3)
C17 C16 C21 C20 -2(3)
C17 C16 C21 C22 179.9(18)
C17 C18 C19 C20 1(3)
C17 C18 C19 C24 175.6(17)
C18 C17 C23 N4 171.9(18)
C18 C19 C20 C21 -1(3)
C18 C19 C24 C25 33(2)
C18 C19 C24 C29 -146.8(15)
C19 C20 C21 C16 1(3)
C19 C20 C21 C22 180(2)
C19 C24 C29 C28 180.0(16)
C20 C19 C24 C25 -152.6(17)
C20 C19 C24 C29 27(3)
C20 C21 C22 N3 -173(2)
C21 C16 C17 C18 2(3)
C21 C16 C17 C23 175.1(18)
C23 C17 C18 C19 -175.8(18)
C25 C24 C29 C28 0.0
C24 C19 C20 C21 -175.3(18)
C24 C25 C26 C27 0.0
C24 C29 C28 C27 0.0
C29 C28 C27 C26 0.0
C29 C28 C27 C30 -166(2)
C28 C27 C26 C25 0.0
C28 C27 C30 N10 -123(7)
C26 C25 C24 C19 180.0(17)
C26 C25 C24 C29 0.0
C26 C27 C30 N10 72(8)
C30 C27 C26 C25 164(2)
C31 C32 C33 C34 -2(2)
C31 C32 C37 N5 4(3)
C31 C36 C38 N6 -7(2)
C32 C31 C36 C35 1.5(19)
C32 C31 C36 C38 -179.5(13)
C32 C33 C34 C35 2(2)
C32 C33 C34 C39 -178.6(15)
C33 C32 C37 N5 -178.3(15)
C33 C34 C35 C36 1(2)
C33 C34 C39 C40 -31(2)
C33 C34 C39 C44 142.7(17)
C34 C35 C36 C31 -2(2)
C34 C35 C36 C38 178.7(14)
C34 C39 C40 C41 176.4(14)
C34 C39 C44 C43 -175.4(15)
C35 C34 C39 C40 148.8(15)
C35 C34 C39 C44 -38(2)
C35 C36 C38 N6 172.2(14)
C36 C31 C32 C33 1(2)
C36 C31 C32 C37 178.4(14)
C37 C32 C33 C34 179.7(14)
C39 C34 C35 C36 -179.1(14)
C39 C40 C41 C42 -5(3)
C40 C39 C44 C43 -2(3)
C40 C41 C42 C43 6(3)
C40 C41 C42 C45 -175.0(19)
C41 C42 C43 C44 -5(3)
C42 C43 C44 C39 3(3)
C44 C39 C40 C41 3(2)
C45 C42 C43 C44 176.1(19)
C51 C50 C49 C48 0.0
C51 C50 C49 C52 -173.8(18)
C51 C46 B1 O1 133.2(12)
C51 C46 B1 O4 -113.0(14)
C51 C46 B1 O7 9.9(17)
C50 C51 C46 C47 0.0
C50 C51 C46 B1 179.4(12)
C50 C49 C48 C47 0.0
C49 C48 C47 C46 0.0
C48 C47 C46 C51 0.0
C48 C47 C46 B1 -179.3(13)
C47 C46 B1 O1 -47.4(17)
C47 C46 B1 O4 66.3(15)
C47 C46 B1 O7 -170.8(11)
C46 C51 C50 C49 0.0
C52 C49 C48 C47 174.2(17)
C53 C54 C55 C56 -3(3)
C54 C53 C58 C57 -3(3)
C54 C53 B2 O3 87(2)
C54 C53 B2 O6 -27(2)
C54 C53 B2 O9 -148.9(19)
C54 C55 C56 C57 2(3)
C54 C55 C56 C59 177.2(18)
C55 C56 C57 C58 -2(4)
C56 C57 C58 C53 2(3)
C58 C53 C54 C55 3(3)
C58 C53 B2 O3 -94(2)
C58 C53 B2 O6 151(2)
C58 C53 B2 O9 30(3)
C59 C56 C57 C58 -177(2)
C60 C61 C62 C63 -1(3)
C60 C61 C66 N14 5(3)
C60 C65 C67 N15 2(3)
C61 C60 C65 C64 2(3)
C61 C60 C65 C67 179.9(16)
C61 C62 C63 C64 -4(2)
C61 C62 C63 C68 -178.1(16)
C62 C61 C66 N14 -174.2(18)
C62 C63 C64 C65 8(3)
C62 C63 C68 C69 -39(2)
C62 C63 C68 C73 139.2(17)
C63 C64 C65 C60 -7(3)
C63 C64 C65 C67 174.7(16)
C63 C68 C69 C70 -174.2(17)
C63 C68 C73 C72 175.6(16)
C64 C63 C68 C69 147.9(19)
C64 C63 C68 C73 -34(3)
C64 C65 C67 N15 -179.2(18)
C65 C60 C61 C62 2(3)
C65 C60 C61 C66 -177.6(16)
C66 C61 C62 C63 178.8(15)
C68 C63 C64 C65 -178.5(17)
C68 C69 C70 C71 -5(3)
C69 C68 C73 C72 -6(3)
C69 C70 C71 C72 1(3)
C69 C70 C71 C74 178(2)
C70 C71 C72 C73 0(4)
C71 C72 C73 C68 3(3)
C73 C68 C69 C70 8(3)
C74 C71 C72 C73 -178(2)
C75 C76 C77 C78 0(2)
C75 C76 C81 N12 -5(2)
C75 C80 C82 N13 5(2)
C76 C75 C80 C79 9(2)
C76 C75 C80 C82 179.8(13)
C76 C77 C78 C79 3(2)
C76 C77 C78 C83 -177.8(13)
C77 C76 C81 N12 -179.6(15)
C77 C78 C79 C80 0(2)
C77 C78 C83 C84 33(2)
C77 C78 C83 C88 -148.1(15)
C78 C79 C80 C75 -6(2)
C78 C79 C80 C82 -177.8(13)
C78 C83 C84 C85 -179.9(16)
C78 C83 C88 C87 -179.4(15)
C79 C78 C83 C84 -147.4(15)
C79 C78 C83 C88 32(2)
C79 C80 C82 N13 175.8(14)
C80 C75 C76 C77 -7(2)
C80 C75 C76 C81 179.1(14)
C81 C76 C77 C78 174.8(14)
C83 C78 C79 C80 -179.2(15)
C83 C84 C85 C86 -2(3)
C84 C83 C88 C87 0(2)
C84 C85 C86 C87 3(3)
C84 C85 C86 C89 -175.6(16)
C85 C86 C87 C88 -2(3)
C86 C87 C88 C83 1(2)
C88 C83 C84 C85 1(2)
C89 C86 C87 C88 176.0(17)
C90 C91 C92 C93 6(4)
C90 C91 C96 N16 -9(3)
C90 C95 C97 N17 3(3)
C91 C90 C95 C94 1(3)
C91 C90 C95 C97 -174.9(18)
C91 C92 C93 C94 -5(3)
C91 C92 C93 C98 178(2)
C92 C91 C96 N16 180(2)
C92 C93 C94 C95 2(3)
C92 C93 C98 C99 -30(3)
C92 C93 C98 C2AA 152(2)
C93 C94 C95 C90 -1(3)
C93 C94 C95 C97 175.6(17)
C93 C98 C99 C100 176(2)
C93 C98 C2AA C1A -175(2)
C94 C93 C98 C99 153(2)
C94 C93 C98 C2AA -25(3)
C94 C95 C97 N17 -173.7(17)
C95 C90 C91 C92 -3(3)
C95 C90 C91 C96 -174.3(19)
C96 C91 C92 C93 177(2)
C98 C93 C94 C95 179(2)
C98 C99 C100 C101 2(4)
C99 C98 C2AA C1A 7(4)
C99 C100 C101 C102 -178(3)
C99 C100 C101 C1A 2(4)
C100 C101 C1A C2AA -1(4)
C101 C1A C2AA C98 -3(4)
C102 C101 C1A C2AA 179(3)
C2AA C98 C99 C100 -6(4)
C103 C104 C105 C106 0.0
C104 C103 C108 C107 0.0
C104 C103 B3 O10 34.1(19)
C104 C103 B3 O13 150.4(12)
C104 C103 B3 O16 -89.9(16)
C104 C105 C106 C107 0.0
C104 C105 C106 C109 -166(2)
C105 C106 C107 C108 0.0
C106 C107 C108 C103 0.0
C108 C103 C104 C105 0.0
C108 C103 B3 O10 -146.5(13)
C108 C103 B3 O13 -30.3(17)
C108 C103 B3 O16 89.4(16)
C109 C106 C107 C108 166(2)
C110 C111 C112 C113 -4(3)
C111 C110 C115 C114 5(2)
C111 C110 B4 O12 -75.2(19)
C111 C110 B4 O15 167.5(15)
C111 C110 B4 O18 46(2)
C111 C112 C113 C114 7(3)
C111 C112 C113 C116 -178.3(18)
C112 C113 C114 C115 -4(3)
C113 C114 C115 C110 -2(3)
C115 C110 C111 C112 -2(3)
C115 C110 B4 O12 111.1(18)
C115 C110 B4 O15 -6(2)
C115 C110 B4 O18 -127.3(17)
C116 C113 C114 C115 -178.5(16)
B1 O1 N1 Co1 -9.2(19)
B1 O1 N1 C7 169.4(16)
B1 O4 N3 Co1 -4.8(19)
B1 O4 N3 C22 179.3(17)
B1 O7 N5 Co1 -6.7(16)
B1 O7 N5 C37 175.6(14)
B2 O3 N2 Co2 -2(2)
B2 O3 N2 C8 179.6(17)
B2 O6 N4 Co2 -10.4(16)
B2 O6 N4 C23 164.8(15)
B2 O9 N6 Co2 -8.0(16)
B2 O9 N6 C38 171.8(13)
B2 C53 C54 C55 -177.7(18)
B2 C53 C58 C57 178.5(17)
B3 O10 N14 Co3 3(2)
B3 O10 N14 C66 179.1(16)
B3 O13 N12 Co3 2.1(16)
B3 O13 N12 C81 -174.2(14)
B3 O16 N16 Co3 -0.1(19)
B3 O16 N16 C96 177.3(17)
B3 C103 C104 C105 179.3(14)
B3 C103 C108 C107 -179.3(14)
B4 O12 N15 Co4 4.7(16)
B4 O12 N15 C67 178.9(15)
B4 O15 N13 Co4 3.2(15)
B4 O15 N13 C82 -178.3(13)
B4 O18 N17 Co4 6.3(18)
B4 O18 N17 C97 -173.3(15)
B4 C110 C111 C112 -175.7(17)
B4 C110 C115 C114 178.3(16)
Cl3S C7S C8S Cl4S -10.3(16)
Cl3S C7S C8S C9S 169.1(15)
Cl4S C8S C9S C10S 179.4(14)
C11S C12S C7S Cl3S -169.5(15)
C11S C12S C7S C8S 0.0
C12S C11S C10S C9S 0.0
C12S C7S C8S Cl4S -179.4(15)
C12S C7S C8S C9S 0.0
C7S C8S C9S C10S 0.0
C8S C9S C10S C11S 0.0
C10S C11S C12S C7S 0.0
Cl1S C1S C6S C5S 177.2(16)
Cl2S C2S C1S Cl1S -1.7(17)
Cl2S C2S C1S C6S 175.6(16)
C3S C2S C1S Cl1S -177.3(15)
C3S C2S C1S C6S 0.0
C2S C3S C4S C5S 0.0
C2S C1S C6S C5S 0.0
C1S C6S C5S C4S 0.0
C6S C5S C4S C3S 0.0
C4S C3S C2S Cl2S -175.8(16)
C4S C3S C2S C1S 0.0

loop_
_twin_individual_id
_twin_individual_mass_fraction_refined
1 0.69(3)
2 0.31(3)
